data_1566697
loop_
_publ_author_name
'Reinfandt, Niklas'
'Hauser, Adrian'
'M\"unzfeld, Luca'
'Roesky, Peter W.'

_publ_section_title
;
 From a nanoparticular solid-state material to molecular
 organo-f-element-polyarsenides
;
_journal_name_full 'Chemical Science'
_journal_paper_doi 10.1039/D1SC05797A
_journal_year 2022
_chemical_formula_moiety 'C44 H84 As3 Nd2 Si8, 2(C6 H12 K0.5 O3), 3.5(C6 H6)'
_chemical_formula_sum 'C77 H129 As3 K Nd2 O6 Si8'
_chemical_formula_weight 1927.85
_space_group_crystal_system triclinic
_space_group_IT_number 2
_space_group_name_Hall '-P 1'
_space_group_name_H-M_alt 'P -1'
_atom_sites_solution_hydrogens geom
_atom_sites_solution_primary dual
_audit_creation_date 2021-03-26
_audit_creation_method
;
Olex2 1.3
(compiled 2020.11.12 svn.r5f609507 for OlexSys, GUI svn.r6272)
;
_audit_update_record
;
2021-07-06 deposited with the CCDC.	2022-01-24 downloaded from the CCDC.
;
_cell_angle_alpha 84.855(9)
_cell_angle_beta 79.390(9)
_cell_angle_gamma 71.581(8)
_cell_formula_units_Z 2
_cell_length_a 11.7764(13)
_cell_length_b 17.4676(14)
_cell_length_c 26.292(4)
_cell_measurement_reflns_used 60034
_cell_measurement_temperature 150
_cell_measurement_theta_max 27.30
_cell_measurement_theta_min 1.44
_cell_volume 5040.7(11)
_computing_cell_refinement
;
X-Area Recipe 1.33.0.0 (STOE, 2015)
;
_computing_data_collection
;
X-Area WinXpose 2.0.22.0 (STOE, 2016)
;
_computing_data_reduction
;
X-Area Integrate 1.73.1.0 (STOE, 2018)
X-Area LANA 1.73.2.0 (STOE, 2018)
;
_computing_molecular_graphics 'Olex2 1.3 (Dolomanov et al., 2009)'
_computing_publication_material
;
STOE & Cie GmbH, X-Area, software package for collecting single-crystal or
multi-domain crystal data on STOE area-detector diffractometers, for image 
processing, for the correction and scaling of reflection intensities and 
for outlier rejection, version 1.84, Darmstadt 2018
;
_computing_structure_refinement 'SHELXL 2018/3 (Sheldrick, 2015)'
_computing_structure_solution 'SHELXT  (Sheldrick, 2015)'
_diffrn_ambient_temperature 150
_diffrn_detector 'image plate (34 cm diameter)'
_diffrn_detector_area_resol_mean 6.67
_diffrn_detector_type 'STOE Imaging Plate'
_diffrn_measured_fraction_theta_full 0.997
_diffrn_measured_fraction_theta_max 0.985
_diffrn_measurement_details
;
 321 frames, detector distance = 120 mm
;
_diffrn_measurement_device '2-circle diffractometer'
_diffrn_measurement_device_type 'STOE IPDS II'
_diffrn_measurement_method 'rotation method, \w scans'
_diffrn_radiation_collimation '0.5 mm diameter, multiple pinhole'
_diffrn_radiation_monochromator 'plane graphite'
_diffrn_radiation_polarisn_norm 0
_diffrn_radiation_probe x-ray
_diffrn_radiation_type 'Mo K\a'
_diffrn_radiation_wavelength 0.71073
_diffrn_reflns_av_R_equivalents 0.0308
_diffrn_reflns_av_unetI/netI 0.0424
_diffrn_reflns_Laue_measured_fraction_full 0.997
_diffrn_reflns_Laue_measured_fraction_max 0.985
_diffrn_reflns_limit_h_max 15
_diffrn_reflns_limit_h_min -15
_diffrn_reflns_limit_k_max 22
_diffrn_reflns_limit_k_min -21
_diffrn_reflns_limit_l_max 33
_diffrn_reflns_limit_l_min -33
_diffrn_reflns_number 47603
_diffrn_reflns_point_group_measured_fraction_full 0.997
_diffrn_reflns_point_group_measured_fraction_max 0.985
_diffrn_reflns_theta_full 25.242
_diffrn_reflns_theta_max 27.228
_diffrn_reflns_theta_min 1.438
_diffrn_source 'sealed X-ray tube, 12 x 0.4 mm long-fine focus'
_diffrn_source_current 40
_diffrn_source_power 2.000
_diffrn_source_voltage 50
_exptl_absorpt_coefficient_mu 2.172
_exptl_absorpt_correction_T_max 0.7670
_exptl_absorpt_correction_T_min 0.5797
_exptl_absorpt_correction_type multi-scan
_exptl_absorpt_process_details
;
STOE X-Red32, absorption correction by Gaussian integration, analogous to
P. Coppens, "The Evaluation of Absorption and Extinction in Single-Crystal
Structure Analysis", published in: F. R. Ahmed (Editor), "Crystallographic
Computing", Munksgaard, Copenhagen (1970), 255 - 270.
Afterwards scaling of reflection intensities was performed within STOE LANA.
J. Koziskova, F. Hahn, J. Richter, J. Kozisek, "Comparison of different
absorption corrections on the model structure of tetrakis(\m~2~-acetato)-
diaqua-di-copper(II)", Acta Chimica Slovaca, vol. 9, no. 2, 2016, pp. 136 - 140.
;
_exptl_crystal_colour 'clear red'
_exptl_crystal_colour_lustre clear
_exptl_crystal_colour_primary red
_exptl_crystal_density_diffrn 1.270
_exptl_crystal_density_method 'not measured'
_exptl_crystal_description fragment
_exptl_crystal_F_000 1978
_exptl_crystal_size_max 0.24
_exptl_crystal_size_mid 0.2
_exptl_crystal_size_min 0.13
_refine_diff_density_max 1.892
_refine_diff_density_min -1.162
_refine_diff_density_rms 0.107
_refine_ls_extinction_method none
_refine_ls_goodness_of_fit_ref 1.086
_refine_ls_hydrogen_treatment constr
_refine_ls_matrix_type full
_refine_ls_number_parameters 1108
_refine_ls_number_reflns 22194
_refine_ls_number_restraints 156
_refine_ls_restrained_S_all 1.086
_refine_ls_R_factor_all 0.0735
_refine_ls_R_factor_gt 0.0470
_refine_ls_shift/su_max 0.000
_refine_ls_shift/su_mean 0.000
_refine_ls_structure_factor_coef Fsqd
_refine_ls_weighting_details 'w=1/[\s^2^(Fo^2^)+(0.0422P)^2^+14.6900P] where P=(Fo^2^+2Fc^2^)/3'
_refine_ls_weighting_scheme calc
_refine_ls_wR_factor_gt 0.1053
_refine_ls_wR_factor_ref 0.1169
_reflns_d_resolution_high 0.777
_reflns_d_resolution_low 14.179
_reflns_Friedel_coverage 0.000
_reflns_limit_h_max 15
_reflns_limit_h_min -15
_reflns_limit_k_max 22
_reflns_limit_k_min -21
_reflns_limit_l_max 33
_reflns_limit_l_min -33
_reflns_number_gt 16809
_reflns_number_total 22194
_reflns_threshold_expression 'I > 2\s(I)'
_cod_data_source_file d1sc05797a2.cif
_cod_data_source_block nrndas7-61
_cod_original_cell_volume 5040.6(10)
_cod_database_code 1566697
_shelx_shelxl_version_number 2018/3
_shelx_space_group_comment
;
The symmetry employed for this shelxl refinement is uniquely defined
by the following loop, which should always be used as a source of
symmetry information in preference to the above space-group names.
They are only intended as comments.
;
_shelx_estimated_absorpt_t_max 0.765
_shelx_estimated_absorpt_t_min 0.624
_olex2_refinement_description
;
1. Fixed Uiso
 At 1.2 times of:
  All C(H) groups, All C(H,H) groups, All C(H,H,H,H) groups
 At 1.5 times of:
  All C(H,H,H) groups
2. Uiso/Uaniso restraints and constraints
C20A \\sim Si2: within 2A with sigma of 0.01 and sigma for terminal atoms of
0.02 within 2A
Si2 \\sim C21A: within 2A with sigma of 0.01 and sigma for terminal atoms of
0.02 within 2A
Uanis(C79A) \\sim Ueq, Uanis(C78A) \\sim Ueq, Uanis(C77A) \\sim Ueq,
Uanis(C76A) \\sim Ueq, Uanis(C75A) \\sim Ueq, Uanis(C80A) \\sim Ueq: with sigma
of 0.01 and sigma for terminal atoms of 0.02
Uanis(C78B) \\sim Ueq, Uanis(C77B) \\sim Ueq, Uanis(C76B) \\sim Ueq,
Uanis(C75B) \\sim Ueq, Uanis(C80B) \\sim Ueq, Uanis(C79B) \\sim Ueq: with sigma
of 0.01 and sigma for terminal atoms of 0.02
Uanis(C74B) \\sim Ueq, Uanis(C69B) \\sim Ueq, Uanis(C71B) \\sim Ueq,
Uanis(C70B) \\sim Ueq, Uanis(C72B) \\sim Ueq, Uanis(C73B) \\sim Ueq: with sigma
of 0.01 and sigma for terminal atoms of 0.02
Uanis(C69A) \\sim Ueq, Uanis(C70A) \\sim Ueq, Uanis(C71A) \\sim Ueq,
Uanis(C72A) \\sim Ueq, Uanis(C73A) \\sim Ueq, Uanis(C74A) \\sim Ueq: with sigma
of 0.01 and sigma for terminal atoms of 0.02
3. Others
 Fixed Sof: O1B(0.5) C48A(0.5) H48A(0.5) H48B(0.5) H46C(0.5) H46D(0.5)
 H46A(0.5) H46B(0.5) C45B(0.5) H45A(0.5) H45B(0.5) C9(0.5) H9A(0.5) H9B(0.5)
 H9C(0.5) C20B(0.5) H20A(0.5) H20B(0.5) H20C(0.5) C47B(0.5) H47A(0.5) H47B(0.5)
 C49B(0.5) H49A(0.5) H49B(0.5) C50B(0.5) H50A(0.5) H50B(0.5) C10(0.5) H10A(0.5)
 H10B(0.5) H10C(0.5) C21B(0.5) H21A(0.5) H21B(0.5) H21C(0.5) C11(0.5) H11A(0.5)
 H11B(0.5) H11C(0.5) C22B(0.5) H22A(0.5) H22B(0.5) H22C(0.5) Si10(0.5) Si9(0.5)
 C73(0.5) H73A(0.5) H73B(0.5) H73C(0.5) C74(0.5) H74A(0.5) H74B(0.5) H74C(0.5)
 C72(0.5) H72A(0.5) H72B(0.5) H72C(0.5) Si2(0.5) Si35(0.5) C22A(0.5) H22D(0.5)
 H22E(0.5) H22F(0.5) C20A(0.5) H20D(0.5) H20E(0.5) H20F(0.5) C21A(0.5)
 H21D(0.5) H21E(0.5) H21F(0.5) C49A(0.5) H49C(0.5) H49D(0.5) C50A(0.5)
 H50C(0.5) H50D(0.5) C47A(0.5) H47C(0.5) H47D(0.5) C48B(0.5) H48C(0.5)
 H48D(0.5) O1A(0.5) C45A(0.5) H45C(0.5) H45D(0.5) C72A(0.25) H72D(0.25)
 C73A(0.25) H73D(0.25) C74A(0.25) H74D(0.25) C69A(0.25) H69A(0.25) C70A(0.25)
 H70A(0.25) C71A(0.25) H71A(0.25) C76B(0.5) H76B(0.5) C75B(0.5) H75B(0.5)
 C80B(0.5) H80B(0.5) C79B(0.5) H79B(0.5) C78B(0.5) H78B(0.5) C77B(0.5)
 H77B(0.5) C75A(0.5) H75A(0.5) C80A(0.5) H80A(0.5) C79A(0.5) H79A(0.5)
 C78A(0.5) H78A(0.5) C77A(0.5) H77A(0.5) C76A(0.5) H76A(0.5) C74B(0.25)
 H74E(0.25) C69B(0.25) H69B(0.25) C70B(0.25) H70B(0.25) C71B(0.25) H71B(0.25)
 C72B(0.25) H72E(0.25) C73B(0.25) H73E(0.25)
4.a Secondary CH2 refined with riding coordinates:
 C53(H53A,H53B), C48A(H48A,H48B), C52(H52A,H52B), C51(H51A,H51B), C56(H56A,
 H56B), C46(H46C,H46D), C46(H46A,H46B), C55(H55A,H55B), C54(H54A,H54B),
 C45B(H45A,H45B), C47B(H47A,H47B), C49B(H49A,H49B), C50B(H50A,H50B), C49A(H49C,
 H49D), C50A(H50C,H50D), C47A(H47C,H47D), C48B(H48C,H48D), C45A(H45C,H45D)
4.b Aromatic/amide H refined with riding coordinates:
 C27(H27), C2(H2), C37(H37), C24(H24), C35(H35), C25(H25), C5(H5), C14(H14),
 C13(H13), C38(H38), C16(H16), C4(H4), C58(H58), C62(H62), C57(H57), C61(H61),
 C59(H59), C60(H60), C72A(H72D), C73A(H73D), C74A(H74D), C69A(H69A), C70A(H70A),
  C71A(H71A), C76B(H76B), C75B(H75B), C80B(H80B), C79B(H79B), C78B(H78B),
 C77B(H77B), C75A(H75A), C80A(H80A), C79A(H79A), C78A(H78A), C77A(H77A),
 C76A(H76A), C68(H68), C63(H63), C64(H64), C65(H65), C66(H66), C67(H67),
 C74B(H74E), C69B(H69B), C70B(H70B), C71B(H71B), C72B(H72E), C73B(H73E)
4.c Fitted hexagon refined as free rotating group:
 C72A(C73A,C74A,C69A,C70A,C71A), C76B(C75B,C80B,C79B,C78B,C77B), C75A(C80A,
 C79A,C78A,C77A,C76A), C68(C63,C64,C65,C66,C67), C74B(C69B,C70B,C71B,C72B,C73B)
4.d Idealised Me refined as rotating group:
 C44(H44A,H44B,H44C), C42(H42A,H42B,H42C), C43(H43A,H43B,H43C), C29(H29A,H29B,
 H29C), C32(H32A,H32B,H32C), C8(H8A,H8B,H8C), C40(H40A,H40B,H40C), C7(H7A,H7B,
 H7C), C17(H17A,H17B,H17C), C33(H33A,H33B,H33C), C41(H41A,H41B,H41C), C39(H39A,
 H39B,H39C), C30(H30A,H30B,H30C), C28(H28A,H28B,H28C), C9(H9A,H9B,H9C),
 C18(H18A,H18B,H18C), C20B(H20A,H20B,H20C), C31(H31A,H31B,H31C), C6(H6A,H6B,
 H6C), C10(H10A,H10B,H10C), C19(H19A,H19B,H19C), C21B(H21A,H21B,H21C), C11(H11A,
 H11B,H11C), C22B(H22A,H22B,H22C), C73(H73A,H73B,H73C), C74(H74A,H74B,H74C),
 C72(H72A,H72B,H72C), C22A(H22D,H22E,H22F), C20A(H20D,H20E,H20F), C21A(H21D,
 H21E,H21F)
;
_olex2_diffrn_ambient_temperature_device 'Oxford Cryosystems'
_olex2_exptl_crystal_mounting_method 'The crystal was mounted on a MITIGEN holder in mineral oil'
_olex2_submission_special_instructions 'No special instructions were received'

loop_
_space_group_symop_operation_xyz
'x, y, z'
'-x, -y, -z'

loop_
_atom_site_label
_atom_site_type_symbol
_atom_site_fract_x
_atom_site_fract_y
_atom_site_fract_z
_atom_site_U_iso_or_equiv
_atom_site_adp_type
_atom_site_occupancy
_atom_site_site_symmetry_order
_atom_site_calc_flag
_atom_site_refinement_flags_posn
_atom_site_refinement_flags_adp
_atom_site_refinement_flags_occupancy
_atom_site_disorder_assembly
_atom_site_disorder_group
Nd1 Nd 0.48653(2) 0.49804(2) 0.35240(2) 0.02798(7) Uani 1 1 d . . . . .
Nd2 Nd 0.55009(2) 0.46183(2) 0.14978(2) 0.02743(7) Uani 1 1 d . . . . .
As1 As 0.60966(5) 0.51369(3) 0.24599(2) 0.03362(11) Uani 1 1 d . . . . .
As2 As 0.39846(5) 0.52107(3) 0.24841(2) 0.03532(12) Uani 1 1 d . . . . .
As3 As 0.54946(6) 0.39221(3) 0.26005(2) 0.03907(13) Uani 1 1 d . . . . .
K2 K 0.500000 0.000000 0.000000 0.0516(5) Uani 1 2 d S . P . .
K1 K 1.000000 0.000000 0.500000 0.0549(5) Uani 1 2 d S . P A .
Si8 Si 0.80892(13) 0.26095(9) 0.09586(6) 0.0395(3) Uani 1 1 d . . . . .
Si7 Si 0.29660(14) 0.33006(10) 0.18104(7) 0.0444(4) Uani 1 1 d . . . . .
Si5 Si 0.29046(15) 0.67908(9) 0.12195(7) 0.0489(4) Uani 1 1 d . . . . .
Si6 Si 0.81545(16) 0.57500(11) 0.10714(8) 0.0545(4) Uani 1 1 d . . . . .
Si1 Si 0.85974(14) 0.37725(12) 0.34500(7) 0.0540(4) Uani 1 1 d . . . . .
Si3 Si 0.5380(2) 0.72868(10) 0.33557(7) 0.0568(5) Uani 1 1 d . . . . .
O2 O 0.8533(4) 0.1404(2) 0.45964(17) 0.0576(11) Uani 1 1 d . . . . .
O6 O 0.5438(4) -0.0470(2) 0.10136(15) 0.0500(10) Uani 1 1 d . . . . .
O4 O 0.4922(4) 0.1539(2) -0.03791(15) 0.0473(9) Uani 1 1 d . . . . .
O5 O 0.4881(4) 0.1154(2) 0.06861(16) 0.0473(9) Uani 1 1 d . . . . .
O3 O 0.8798(4) 0.1289(2) 0.56351(17) 0.0534(11) Uani 1 1 d . . . . .
C27 C 0.5483(5) 0.6218(3) 0.1275(2) 0.0366(11) Uani 1 1 d . . . . .
H27 H 0.540403 0.652907 0.156516 0.044 Uiso 1 1 calc R U . . .
O1B O 0.9545(17) 0.0034(12) 0.3989(9) 0.045(3) Uani 0.5 1 d . . P A 2
C2 C 0.6296(5) 0.3437(3) 0.3808(2) 0.0391(12) Uani 1 1 d . . . . .
H2 H 0.645863 0.302887 0.356552 0.047 Uiso 1 1 calc R U . . .
C1 C 0.7040(4) 0.3925(3) 0.38207(19) 0.0337(10) Uani 1 1 d . . . . .
C23 C 0.4502(5) 0.6155(3) 0.1063(2) 0.0360(11) Uani 1 1 d . . . . .
C26 C 0.6608(5) 0.5754(3) 0.0996(2) 0.0413(12) Uani 1 1 d . . . . .
C37 C 0.5726(5) 0.3629(3) 0.06910(19) 0.0355(11) Uani 1 1 d . . . . .
H37 H 0.604766 0.380975 0.036086 0.043 Uiso 1 1 calc R U . . .
C12 C 0.4409(5) 0.6662(3) 0.3653(2) 0.0397(12) Uani 1 1 d . . . . .
C24 C 0.5047(5) 0.5652(3) 0.06254(19) 0.0407(12) Uani 1 1 d . . . . .
H24 H 0.461819 0.550950 0.039514 0.049 Uiso 1 1 calc R U . . .
C35 C 0.5555(4) 0.3007(3) 0.14770(19) 0.0327(10) Uani 1 1 d . . . . .
H35 H 0.574960 0.268525 0.177858 0.039 Uiso 1 1 calc R U . . .
C25 C 0.6298(5) 0.5408(3) 0.0592(2) 0.0427(13) Uani 1 1 d . . . . .
H25 H 0.686139 0.506210 0.033936 0.051 Uiso 1 1 calc R U . . .
C5 C 0.6465(4) 0.4440(3) 0.42403(18) 0.0349(11) Uani 1 1 d . . . . .
H5 H 0.674483 0.484645 0.434326 0.042 Uiso 1 1 calc R U . . .
C14 C 0.3331(5) 0.6030(3) 0.4276(2) 0.0453(13) Uani 1 1 d . . . . .
H14 H 0.309217 0.576874 0.459166 0.054 Uiso 1 1 calc R U . . .
C13 C 0.4347(5) 0.6298(3) 0.4160(2) 0.0390(12) Uani 1 1 d . . . . .
H13 H 0.491376 0.624561 0.438488 0.047 Uiso 1 1 calc R U . . .
C36 C 0.6423(4) 0.3113(3) 0.10518(19) 0.0335(10) Uani 1 1 d . . . . .
C34 C 0.4367(4) 0.3435(3) 0.13998(19) 0.0339(10) Uani 1 1 d . . . . .
C38 C 0.4502(5) 0.3820(3) 0.0903(2) 0.0372(11) Uani 1 1 d . . . . .
H38 H 0.385462 0.415784 0.073994 0.045 Uiso 1 1 calc R U . . .
C16 C 0.3383(5) 0.6602(3) 0.3467(2) 0.0425(13) Uani 1 1 d . . . . .
H16 H 0.317992 0.679686 0.313603 0.051 Uiso 1 1 calc R U . . .
C15 C 0.2704(5) 0.6213(4) 0.3840(2) 0.0462(13) Uani 1 1 d . . . . .
C3 C 0.5273(5) 0.3638(4) 0.4204(2) 0.0465(14) Uani 1 1 d . . . . .
C4 C 0.5417(5) 0.4253(3) 0.4479(2) 0.0420(12) Uani 1 1 d . . . . .
H4 H 0.488669 0.449951 0.477729 0.050 Uiso 1 1 calc R U . . .
C44 C 0.8846(6) 0.3096(4) 0.0400(2) 0.0581(16) Uani 1 1 d . . . . .
H44A H 0.865063 0.296499 0.007787 0.087 Uiso 1 1 calc R U . . .
H44B H 0.972631 0.289720 0.038969 0.087 Uiso 1 1 calc R U . . .
H44C H 0.856009 0.368266 0.043625 0.087 Uiso 1 1 calc R U . . .
C53 C 0.5227(6) 0.1833(3) 0.0438(2) 0.0514(15) Uani 1 1 d . . . . .
H53A H 0.611152 0.166525 0.031022 0.062 Uiso 1 1 calc R U . . .
H53B H 0.503703 0.226159 0.069034 0.062 Uiso 1 1 calc R U . . .
C48A C 0.778(2) 0.1926(12) 0.4944(12) 0.053(6) Uani 0.5 1 d . . P B 1
H48A H 0.707592 0.173415 0.508372 0.064 Uiso 0.5 1 calc R U P B 1
H48B H 0.747657 0.245488 0.476503 0.064 Uiso 0.5 1 calc R U P B 1
C52 C 0.4560(6) 0.2147(3) -0.0001(3) 0.0535(16) Uani 1 1 d . . . . .
H52A H 0.367548 0.228834 0.012303 0.064 Uiso 1 1 calc R U . . .
H52B H 0.474684 0.264019 -0.015627 0.064 Uiso 1 1 calc R U . . .
C42 C 0.8437(6) 0.1522(4) 0.0826(3) 0.0638(19) Uani 1 1 d . . . . .
H42A H 0.794472 0.127703 0.109156 0.096 Uiso 1 1 calc R U . . .
H42B H 0.929902 0.124392 0.083180 0.096 Uiso 1 1 calc R U . . .
H42C H 0.824863 0.147303 0.048459 0.096 Uiso 1 1 calc R U . . .
C43 C 0.8684(6) 0.2661(4) 0.1559(2) 0.0575(16) Uani 1 1 d . . . . .
H43A H 0.846111 0.322616 0.165339 0.086 Uiso 1 1 calc R U . . .
H43B H 0.956916 0.243031 0.149824 0.086 Uiso 1 1 calc R U . . .
H43C H 0.833347 0.235537 0.184036 0.086 Uiso 1 1 calc R U . . .
C29 C 0.2566(6) 0.7605(4) 0.0711(3) 0.0604(17) Uani 1 1 d . . . . .
H29A H 0.305604 0.796446 0.071554 0.091 Uiso 1 1 calc R U . . .
H29B H 0.170306 0.791511 0.077788 0.091 Uiso 1 1 calc R U . . .
H29C H 0.276063 0.736424 0.037039 0.091 Uiso 1 1 calc R U . . .
C51 C 0.4354(6) 0.1811(3) -0.0819(3) 0.0579(17) Uani 1 1 d . . . . .
H51A H 0.450289 0.232149 -0.096106 0.069 Uiso 1 1 calc R U . . .
H51B H 0.346687 0.191383 -0.072170 0.069 Uiso 1 1 calc R U . . .
C32 C 0.9133(8) 0.4741(5) 0.1256(5) 0.105(3) Uani 1 1 d . . . . .
H32A H 0.870134 0.451952 0.155863 0.157 Uiso 1 1 calc R U . . .
H32B H 0.988177 0.479165 0.134142 0.157 Uiso 1 1 calc R U . . .
H32C H 0.933308 0.437953 0.096684 0.157 Uiso 1 1 calc R U . . .
C56 C 0.5137(7) -0.1178(4) 0.1214(2) 0.0585(17) Uani 1 1 d . . . . .
H56A H 0.424441 -0.105576 0.129724 0.070 Uiso 1 1 calc R U . . .
H56B H 0.547811 -0.137334 0.153590 0.070 Uiso 1 1 calc R U . . .
C46 C 0.8982(7) 0.0808(4) 0.3779(3) 0.072(2) Uani 1 1 d . . . . .
H46C H 0.855291 0.074549 0.350290 0.087 Uiso 0.5 1 calc R U P A 2
H46D H 0.961767 0.105515 0.361844 0.087 Uiso 0.5 1 calc R U P A 2
H46A H 0.825915 0.063180 0.378501 0.087 Uiso 0.5 1 calc R U P A 1
H46B H 0.926516 0.095389 0.341624 0.087 Uiso 0.5 1 calc R U P A 1
C55 C 0.5045(6) 0.0162(4) 0.1367(2) 0.0576(16) Uani 1 1 d . . . . .
H55A H 0.539009 -0.002716 0.168865 0.069 Uiso 1 1 calc R U . . .
H55B H 0.414875 0.033241 0.145830 0.069 Uiso 1 1 calc R U . . .
C8 C 0.8883(7) 0.3067(5) 0.2917(3) 0.078(2) Uani 1 1 d . . . . .
H8A H 0.885628 0.253581 0.306403 0.117 Uiso 1 1 calc R U . . .
H8B H 0.968430 0.301503 0.270964 0.117 Uiso 1 1 calc R U . . .
H8C H 0.825924 0.327781 0.269584 0.117 Uiso 1 1 calc R U . . .
C40 C 0.2269(6) 0.2781(4) 0.1418(3) 0.0652(19) Uani 1 1 d . . . . .
H40A H 0.209187 0.310378 0.110154 0.098 Uiso 1 1 calc R U . . .
H40B H 0.151468 0.271980 0.162132 0.098 Uiso 1 1 calc R U . . .
H40C H 0.283574 0.224709 0.132677 0.098 Uiso 1 1 calc R U . . .
C7 C 0.8865(7) 0.4730(6) 0.3166(3) 0.082(2) Uani 1 1 d . . . . .
H7A H 0.832027 0.496636 0.291448 0.122 Uiso 1 1 calc R U . . .
H7B H 0.970895 0.461608 0.299313 0.122 Uiso 1 1 calc R U . . .
H7C H 0.870509 0.510963 0.344253 0.122 Uiso 1 1 calc R U . . .
C17 C 0.5281(8) 0.7483(4) 0.2659(3) 0.078(2) Uani 1 1 d . . . . .
H17A H 0.565890 0.697817 0.247483 0.117 Uiso 1 1 calc R U . . .
H17B H 0.570536 0.787565 0.251740 0.117 Uiso 1 1 calc R U . . .
H17C H 0.442732 0.769970 0.261667 0.117 Uiso 1 1 calc R U . . .
C58 C 1.1811(8) 0.1364(7) 0.0394(6) 0.106(4) Uani 1 1 d . . . . .
H58 H 1.183841 0.189142 0.043849 0.127 Uiso 1 1 calc R U . . .
C33 C 0.8031(7) 0.6463(5) 0.1574(4) 0.084(2) Uani 1 1 d . . . . .
H33A H 0.750830 0.699903 0.148524 0.126 Uiso 1 1 calc R U . . .
H33B H 0.883961 0.649254 0.159222 0.126 Uiso 1 1 calc R U . . .
H33C H 0.768020 0.627361 0.190999 0.126 Uiso 1 1 calc R U . . .
C54 C 0.5449(7) 0.0851(4) 0.1126(3) 0.0599(17) Uani 1 1 d . . . . .
H54A H 0.523246 0.128164 0.137875 0.072 Uiso 1 1 calc R U . . .
H54B H 0.634119 0.067269 0.102028 0.072 Uiso 1 1 calc R U . . .
C41 C 0.3399(7) 0.2640(5) 0.2393(3) 0.078(2) Uani 1 1 d . . . . .
H41A H 0.393262 0.210717 0.227983 0.116 Uiso 1 1 calc R U . . .
H41B H 0.266551 0.258179 0.261653 0.116 Uiso 1 1 calc R U . . .
H41C H 0.382401 0.288664 0.258481 0.116 Uiso 1 1 calc R U . . .
C62 C 1.1510(9) 0.0400(6) -0.0114(4) 0.094(3) Uani 1 1 d . . . . .
H62 H 1.134199 0.026144 -0.042771 0.113 Uiso 1 1 calc R U . . .
C39 C 0.1799(6) 0.4248(4) 0.2031(3) 0.075(2) Uani 1 1 d . . . . .
H39A H 0.210413 0.450653 0.226837 0.112 Uiso 1 1 calc R U . . .
H39B H 0.106351 0.412861 0.220943 0.112 Uiso 1 1 calc R U . . .
H39C H 0.160795 0.461199 0.173096 0.112 Uiso 1 1 calc R U . . .
C30 C 0.2672(7) 0.7292(5) 0.1843(3) 0.085(3) Uani 1 1 d . . . . .
H30A H 0.281913 0.688113 0.212250 0.127 Uiso 1 1 calc R U . . .
H30B H 0.183639 0.765105 0.191558 0.127 Uiso 1 1 calc R U . . .
H30C H 0.323729 0.760720 0.181745 0.127 Uiso 1 1 calc R U . . .
C57 C 1.1563(8) 0.1189(6) -0.0055(5) 0.103(4) Uani 1 1 d . . . . .
H57 H 1.142587 0.158633 -0.032747 0.124 Uiso 1 1 calc R U . . .
C45B C 1.020(3) -0.0568(19) 0.3720(8) 0.051(5) Uani 0.5 1 d . . P A 2
H45A H 1.037641 -0.035109 0.336316 0.061 Uiso 0.5 1 calc R U P A 2
H45B H 0.967210 -0.090656 0.370451 0.061 Uiso 0.5 1 calc R U P A 2
C28 C 0.1862(7) 0.6182(5) 0.1240(5) 0.118(4) Uani 1 1 d . . . . .
H28A H 0.193348 0.598686 0.089429 0.176 Uiso 1 1 calc R U . . .
H28B H 0.102572 0.651649 0.135430 0.176 Uiso 1 1 calc R U . . .
H28C H 0.207561 0.572042 0.148346 0.176 Uiso 1 1 calc R U . . .
C61 C 1.1698(8) -0.0140(5) 0.0275(4) 0.082(2) Uani 1 1 d . . . . .
H61 H 1.165402 -0.066656 0.024176 0.098 Uiso 1 1 calc R U . . .
C9 C 0.3351(19) 0.3121(11) 0.3857(10) 0.078(6) Uani 0.5 1 d . . P C 1
H9A H 0.263806 0.293353 0.396237 0.118 Uiso 0.5 1 calc R U P C 1
H9B H 0.398279 0.271970 0.363786 0.118 Uiso 0.5 1 calc R U P C 1
H9C H 0.312376 0.363612 0.366178 0.118 Uiso 0.5 1 calc R U P C 1
C59 C 1.2018(8) 0.0808(7) 0.0777(5) 0.109(4) Uani 1 1 d . . . . .
H59 H 1.221091 0.093942 0.108734 0.131 Uiso 1 1 calc R U . . .
C18 C 0.6981(9) 0.6819(7) 0.3435(5) 0.131(5) Uani 1 1 d . . . . .
H18A H 0.703564 0.674310 0.380492 0.196 Uiso 1 1 calc R U . . .
H18B H 0.745818 0.717092 0.327179 0.196 Uiso 1 1 calc R U . . .
H18C H 0.730004 0.629408 0.327151 0.196 Uiso 1 1 calc R U . . .
C20B C 0.066(2) 0.6390(13) 0.3219(11) 0.092(8) Uani 0.5 1 d . . P D 2
H20A H 0.040153 0.697637 0.325552 0.138 Uiso 0.5 1 calc R U P D 2
H20B H -0.004331 0.622185 0.318533 0.138 Uiso 0.5 1 calc R U P D 2
H20C H 0.127759 0.624244 0.291001 0.138 Uiso 0.5 1 calc R U P D 2
C60 C 1.1955(8) 0.0058(6) 0.0726(4) 0.096(3) Uani 1 1 d . . . . .
H60 H 1.208930 -0.033178 0.100262 0.115 Uiso 1 1 calc R U . . .
C31 C 0.8867(8) 0.6103(7) 0.0447(4) 0.112(4) Uani 1 1 d . . . . .
H31A H 0.886566 0.576274 0.017033 0.168 Uiso 1 1 calc R U . . .
H31B H 0.970425 0.606936 0.046658 0.168 Uiso 1 1 calc R U . . .
H31C H 0.840796 0.666411 0.037274 0.168 Uiso 1 1 calc R U . . .
C47B C 0.8115(14) 0.1357(10) 0.4163(7) 0.057(4) Uani 0.5 1 d . . P A 2
H47A H 0.786551 0.190450 0.399908 0.068 Uiso 0.5 1 calc R U P A 2
H47B H 0.738175 0.117948 0.425814 0.068 Uiso 0.5 1 calc R U P A 2
C49B C 0.7836(14) 0.1857(9) 0.5461(6) 0.052(4) Uani 0.5 1 d . . P B 2
H49A H 0.760198 0.234192 0.567191 0.063 Uiso 0.5 1 calc R U P B 2
H49B H 0.713863 0.164139 0.551762 0.063 Uiso 0.5 1 calc R U P B 2
C6 C 0.9705(6) 0.3299(7) 0.3908(3) 0.105(4) Uani 1 1 d . . . . .
H6A H 0.967175 0.370008 0.415269 0.157 Uiso 1 1 calc R U . . .
H6B H 1.052731 0.310759 0.371091 0.157 Uiso 1 1 calc R U . . .
H6C H 0.949120 0.284206 0.409945 0.157 Uiso 1 1 calc R U . . .
C50B C 0.867(2) 0.1112(12) 0.6164(9) 0.066(5) Uani 0.5 1 d . . P B 2
H50A H 0.801468 0.085858 0.626985 0.079 Uiso 0.5 1 calc R U P B 2
H50B H 0.844741 0.161465 0.635640 0.079 Uiso 0.5 1 calc R U P B 2
C10 C 0.2690(16) 0.3936(12) 0.4914(7) 0.073(5) Uani 0.5 1 d . . P C 1
H10A H 0.248501 0.449284 0.477293 0.109 Uiso 0.5 1 calc R U P C 1
H10B H 0.296744 0.391472 0.524587 0.109 Uiso 0.5 1 calc R U P C 1
H10C H 0.197101 0.375250 0.496660 0.109 Uiso 0.5 1 calc R U P C 1
C19 C 0.4777(13) 0.8281(5) 0.3675(3) 0.130(5) Uani 1 1 d . . . . .
H19A H 0.393230 0.853798 0.362752 0.195 Uiso 1 1 calc R U . . .
H19B H 0.526630 0.862974 0.352036 0.195 Uiso 1 1 calc R U . . .
H19C H 0.481549 0.819683 0.404623 0.195 Uiso 1 1 calc R U . . .
C21B C 0.1723(16) 0.4772(11) 0.3715(8) 0.081(5) Uani 0.5 1 d . . P D 2
H21A H 0.232234 0.448511 0.393539 0.121 Uiso 0.5 1 calc R U P D 2
H21B H 0.207123 0.465515 0.335163 0.121 Uiso 0.5 1 calc R U P D 2
H21C H 0.099908 0.459496 0.381053 0.121 Uiso 0.5 1 calc R U P D 2
C11 C 0.4534(17) 0.2253(10) 0.4764(8) 0.080(6) Uani 0.5 1 d . . P C 1
H11A H 0.388764 0.199910 0.485193 0.120 Uiso 0.5 1 calc R U P C 1
H11B H 0.481520 0.231995 0.508131 0.120 Uiso 0.5 1 calc R U P C 1
H11C H 0.521183 0.191158 0.452900 0.120 Uiso 0.5 1 calc R U P C 1
C22B C 0.0236(19) 0.6108(17) 0.4414(10) 0.131(10) Uani 0.5 1 d . . P D 2
H22A H -0.019312 0.668901 0.441946 0.197 Uiso 0.5 1 calc R U P D 2
H22B H 0.068469 0.595248 0.470535 0.197 Uiso 0.5 1 calc R U P D 2
H22C H -0.035120 0.580898 0.444295 0.197 Uiso 0.5 1 calc R U P D 2
Si10 Si 0.4353(4) 0.2923(3) 0.43529(19) 0.0432(10) Uani 0.5 1 d . . P E 2
Si9 Si 0.3940(4) 0.3259(3) 0.4444(2) 0.0479(11) Uani 0.5 1 d . . P C 1
C73 C 0.3052(13) 0.3425(10) 0.4856(6) 0.062(4) Uani 0.5 1 d . . P E 2
H73A H 0.245616 0.312862 0.491164 0.093 Uiso 0.5 1 calc R U P E 2
H73B H 0.267060 0.398129 0.473989 0.093 Uiso 0.5 1 calc R U P E 2
H73C H 0.334597 0.342898 0.518079 0.093 Uiso 0.5 1 calc R U P E 2
C74 C 0.5221(15) 0.1935(10) 0.4645(9) 0.089(8) Uani 0.5 1 d . . P E 2
H74A H 0.532363 0.201975 0.499496 0.134 Uiso 0.5 1 calc R U P E 2
H74B H 0.601921 0.172659 0.443024 0.134 Uiso 0.5 1 calc R U P E 2
H74C H 0.477070 0.154561 0.466128 0.134 Uiso 0.5 1 calc R U P E 2
C72 C 0.3797(18) 0.2707(11) 0.3804(8) 0.067(5) Uani 0.5 1 d . . P E 2
H72A H 0.357281 0.220837 0.387661 0.100 Uiso 0.5 1 calc R U P E 2
H72B H 0.443213 0.264003 0.349775 0.100 Uiso 0.5 1 calc R U P E 2
H72C H 0.308299 0.315409 0.373840 0.100 Uiso 0.5 1 calc R U P E 2
Si2 Si 0.1198(5) 0.6265(3) 0.3777(2) 0.0505(11) Uani 0.5 1 d . U P F 1
Si35 Si 0.1300(5) 0.5874(3) 0.3805(3) 0.0579(13) Uani 0.5 1 d . . P D 2
C22A C 0.0102(15) 0.6838(15) 0.4312(8) 0.102(7) Uani 0.5 1 d . . P F 1
H22D H 0.033368 0.660012 0.464415 0.153 Uiso 0.5 1 calc R U P F 1
H22E H -0.071240 0.681750 0.429528 0.153 Uiso 0.5 1 calc R U P F 1
H22F H 0.010213 0.740166 0.428099 0.153 Uiso 0.5 1 calc R U P F 1
C20A C 0.0742(19) 0.6788(14) 0.3157(9) 0.077(5) Uani 0.5 1 d . U P F 1
H20D H 0.057366 0.737162 0.318176 0.116 Uiso 0.5 1 calc R U P F 1
H20E H 0.001216 0.667804 0.309806 0.116 Uiso 0.5 1 calc R U P F 1
H20F H 0.140276 0.658884 0.286909 0.116 Uiso 0.5 1 calc R U P F 1
C21A C 0.1109(17) 0.5237(11) 0.3801(8) 0.084(5) Uani 0.5 1 d . U P F 1
H21D H 0.186314 0.488354 0.361252 0.126 Uiso 0.5 1 calc R U P F 1
H21E H 0.042334 0.523243 0.364032 0.126 Uiso 0.5 1 calc R U P F 1
H21F H 0.099387 0.504238 0.416219 0.126 Uiso 0.5 1 calc R U P F 1
C49A C 0.8322(14) 0.2044(9) 0.5380(7) 0.054(4) Uani 0.5 1 d . . P B 1
H49C H 0.897943 0.228786 0.525143 0.064 Uiso 0.5 1 calc R U P B 1
H49D H 0.769877 0.241669 0.562597 0.064 Uiso 0.5 1 calc R U P B 1
C50A C 0.9145(19) 0.1293(11) 0.6098(7) 0.056(4) Uani 0.5 1 d . . P B 1
H50C H 0.846505 0.166493 0.632359 0.067 Uiso 0.5 1 calc R U P B 1
H50D H 0.983224 0.151938 0.604113 0.067 Uiso 0.5 1 calc R U P B 1
C47A C 0.8651(13) 0.1493(10) 0.4081(6) 0.053(4) Uani 0.5 1 d . . P A 1
H47C H 0.926247 0.177899 0.396478 0.063 Uiso 0.5 1 calc R U P A 1
H47D H 0.786891 0.185485 0.399647 0.063 Uiso 0.5 1 calc R U P A 1
C48B C 0.807(2) 0.2103(12) 0.4910(10) 0.043(4) Uani 0.5 1 d . . P B 2
H48C H 0.731021 0.246185 0.480387 0.052 Uiso 0.5 1 calc R U P B 2
H48D H 0.866842 0.240566 0.485823 0.052 Uiso 0.5 1 calc R U P B 2
O1A O 0.9873(18) 0.0184(12) 0.3950(9) 0.045(3) Uani 0.5 1 d . . P A 1
C45A C 1.047(3) -0.0472(18) 0.3607(10) 0.067(8) Uani 0.5 1 d . . P A 1
H45C H 1.119549 -0.037218 0.339214 0.080 Uiso 0.5 1 calc R U P A 1
H45D H 0.991341 -0.049338 0.337126 0.080 Uiso 0.5 1 calc R U P A 1
C72A C 0.706(2) -0.0235(10) 0.2883(10) 0.098(12) Uani 0.25 1 d G U P G 1
H72D H 0.730642 -0.080556 0.286341 0.117 Uiso 0.25 1 calc R U P G 1
C73A C 0.756(2) 0.0222(15) 0.2498(9) 0.104(13) Uani 0.25 1 d G U P G 1
H73D H 0.813968 -0.003630 0.221574 0.125 Uiso 0.25 1 calc R U P G 1
C74A C 0.720(2) 0.1058(14) 0.2527(8) 0.078(9) Uani 0.25 1 d G U P G 1
H74D H 0.753887 0.137005 0.226371 0.094 Uiso 0.25 1 calc R U P G 1
C69A C 0.635(2) 0.1436(10) 0.2940(9) 0.070(8) Uani 0.25 1 d G U P G 1
H69A H 0.610479 0.200716 0.295935 0.083 Uiso 0.25 1 calc R U P G 1
C70A C 0.5854(19) 0.0979(13) 0.3325(8) 0.080(9) Uani 0.25 1 d G U P G 1
H70A H 0.527152 0.123792 0.360702 0.096 Uiso 0.25 1 calc R U P G 1
C71A C 0.621(2) 0.0144(13) 0.3296(8) 0.068(8) Uani 0.25 1 d G U P G 1
H71A H 0.587232 -0.016844 0.355906 0.081 Uiso 0.25 1 calc R U P G 1
C76B C 0.1384(18) 1.1010(8) 0.2408(8) 0.099(7) Uani 0.5 1 d G U P H 2
H76B H 0.101242 1.157795 0.240978 0.119 Uiso 0.5 1 calc R U P H 2
C75B C 0.0895(14) 1.0525(11) 0.2180(7) 0.108(7) Uani 0.5 1 d G U P H 2
H75B H 0.018851 1.076253 0.202663 0.130 Uiso 0.5 1 calc R U P H 2
C80B C 0.1439(19) 0.9694(10) 0.2177(8) 0.118(8) Uani 0.5 1 d G U P H 2
H80B H 0.110497 0.936287 0.202138 0.141 Uiso 0.5 1 calc R U P H 2
C79B C 0.247(2) 0.9347(8) 0.2401(10) 0.167(17) Uani 0.5 1 d G U P H 2
H79B H 0.284534 0.877861 0.239928 0.201 Uiso 0.5 1 calc R U P H 2
C78B C 0.2963(18) 0.9831(13) 0.2629(10) 0.103(10) Uani 0.5 1 d G U P H 2
H78B H 0.366927 0.959401 0.278244 0.124 Uiso 0.5 1 calc R U P H 2
C77B C 0.242(2) 1.0663(12) 0.2632(8) 0.115(8) Uani 0.5 1 d G U P H 2
H77B H 0.275283 1.099368 0.278770 0.139 Uiso 0.5 1 calc R U P H 2
C75A C 0.1279(13) 1.0024(9) 0.2274(6) 0.131(10) Uani 0.5 1 d G U P I 1
H75A H 0.074523 0.984284 0.212069 0.157 Uiso 0.5 1 calc R U P I 1
C80A C 0.2370(14) 0.9484(7) 0.2378(6) 0.069(5) Uani 0.5 1 d G U P I 1
H80A H 0.258068 0.893242 0.229569 0.082 Uiso 0.5 1 calc R U P I 1
C79A C 0.3151(12) 0.9749(8) 0.2603(7) 0.091(9) Uani 0.5 1 d G U P I 1
H79A H 0.389652 0.937968 0.267438 0.109 Uiso 0.5 1 calc R U P I 1
C78A C 0.2843(12) 1.0556(9) 0.2724(7) 0.086(6) Uani 0.5 1 d G U P I 1
H78A H 0.337692 1.073736 0.287808 0.104 Uiso 0.5 1 calc R U P I 1
C77A C 0.1752(12) 1.1097(6) 0.2620(6) 0.081(5) Uani 0.5 1 d G U P I 1
H77A H 0.154148 1.164779 0.270309 0.097 Uiso 0.5 1 calc R U P I 1
C76A C 0.0971(10) 1.0831(8) 0.2395(6) 0.081(5) Uani 0.5 1 d G U P I 1
H76A H 0.022563 1.120055 0.232439 0.097 Uiso 0.5 1 calc R U P I 1
C68 C 0.2067(6) 0.1116(4) 0.4272(3) 0.115(4) Uani 1 1 d G . . . .
H68 H 0.171078 0.136236 0.397852 0.138 Uiso 1 1 calc R U . . .
C63 C 0.1735(5) 0.1519(3) 0.4735(3) 0.091(3) Uani 1 1 d G . . . .
H63 H 0.115177 0.203975 0.475766 0.110 Uiso 1 1 calc R U . . .
C64 C 0.2255(7) 0.1159(5) 0.5165(3) 0.119(4) Uani 1 1 d G . . . .
H64 H 0.202823 0.143409 0.548122 0.143 Uiso 1 1 calc R U . . .
C65 C 0.3108(7) 0.0397(5) 0.5132(3) 0.125(4) Uani 1 1 d G . . . .
H65 H 0.346371 0.015104 0.542565 0.150 Uiso 1 1 calc R U . . .
C66 C 0.3440(5) -0.0005(3) 0.4669(4) 0.111(4) Uani 1 1 d G . . . .
H66 H 0.402273 -0.052636 0.464651 0.133 Uiso 1 1 calc R U . . .
C67 C 0.2919(6) 0.0354(4) 0.4239(3) 0.122(4) Uani 1 1 d G . . . .
H67 H 0.314629 0.007929 0.392294 0.147 Uiso 1 1 calc R U . . .
C74B C 0.713(3) 0.0747(18) 0.2367(10) 0.102(13) Uani 0.25 1 d G U P J 2
H74E H 0.721992 0.111677 0.208597 0.122 Uiso 0.25 1 calc R U P J 2
C69B C 0.638(2) 0.1024(14) 0.2828(12) 0.099(12) Uani 0.25 1 d G U P J 2
H69B H 0.594765 0.158221 0.286251 0.119 Uiso 0.25 1 calc R U P J 2
C70B C 0.625(2) 0.0483(19) 0.3240(9) 0.084(10) Uani 0.25 1 d G U P J 2
H70B H 0.572978 0.067172 0.355488 0.101 Uiso 0.25 1 calc R U P J 2
C71B C 0.687(3) -0.0335(17) 0.3190(11) 0.113(14) Uani 0.25 1 d G U P J 2
H71B H 0.678417 -0.070422 0.347073 0.135 Uiso 0.25 1 calc R U P J 2
C72B C 0.763(3) -0.0611(14) 0.2728(14) 0.128(16) Uani 0.25 1 d G U P J 2
H72E H 0.805645 -0.116967 0.269420 0.153 Uiso 0.25 1 calc R U P J 2
C73B C 0.776(3) -0.007(2) 0.2317(10) 0.137(18) Uani 0.25 1 d G U P J 2
H73E H 0.827434 -0.025919 0.200182 0.165 Uiso 0.25 1 calc R U P J 2

loop_
_atom_site_aniso_label
_atom_site_aniso_U_11
_atom_site_aniso_U_22
_atom_site_aniso_U_33
_atom_site_aniso_U_23
_atom_site_aniso_U_13
_atom_site_aniso_U_12
Nd1 0.02932(13) 0.02760(13) 0.02402(13) 0.00104(10) -0.00502(10) -0.00465(10)
Nd2 0.03351(13) 0.02407(12) 0.02430(13) 0.00090(9) -0.00583(10) -0.00811(10)
As1 0.0353(3) 0.0422(3) 0.0271(2) 0.0011(2) -0.0058(2) -0.0174(2)
As2 0.0291(2) 0.0443(3) 0.0291(3) -0.0029(2) -0.0067(2) -0.0048(2)
As3 0.0618(4) 0.0250(2) 0.0302(3) 0.0021(2) -0.0137(2) -0.0103(2)
K2 0.0925(14) 0.0284(8) 0.0409(9) 0.0032(7) -0.0183(9) -0.0254(9)
K1 0.0682(12) 0.0326(8) 0.0436(10) -0.0010(7) -0.0087(9) 0.0126(8)
Si8 0.0353(7) 0.0360(7) 0.0429(8) -0.0044(6) -0.0023(6) -0.0064(6)
Si7 0.0394(8) 0.0458(8) 0.0523(9) -0.0068(7) -0.0024(7) -0.0207(7)
Si5 0.0419(9) 0.0368(8) 0.0613(11) 0.0142(7) -0.0100(7) -0.0062(6)
Si6 0.0430(9) 0.0493(9) 0.0713(12) 0.0097(9) -0.0051(8) -0.0196(7)
Si1 0.0290(8) 0.0753(12) 0.0506(10) -0.0116(9) -0.0084(7) -0.0026(7)
Si3 0.0883(14) 0.0318(8) 0.0526(10) 0.0037(7) -0.0169(9) -0.0200(8)
O2 0.063(3) 0.037(2) 0.054(3) -0.0001(19) -0.011(2) 0.0109(19)
O6 0.070(3) 0.046(2) 0.039(2) 0.0040(17) -0.0085(19) -0.027(2)
O4 0.062(3) 0.0308(19) 0.050(2) 0.0027(17) -0.0140(19) -0.0149(17)
O5 0.062(3) 0.036(2) 0.050(2) -0.0036(17) -0.0095(19) -0.0234(18)
O3 0.057(3) 0.033(2) 0.054(3) -0.0037(18) -0.001(2) 0.0049(18)
C27 0.050(3) 0.025(2) 0.034(3) 0.004(2) -0.005(2) -0.013(2)
O1B 0.052(10) 0.027(7) 0.050(6) 0.000(5) -0.008(7) -0.005(5)
C2 0.048(3) 0.028(2) 0.044(3) 0.008(2) -0.023(2) -0.009(2)
C1 0.036(3) 0.031(2) 0.032(3) 0.003(2) -0.009(2) -0.005(2)
C23 0.044(3) 0.030(2) 0.035(3) 0.006(2) -0.012(2) -0.013(2)
C26 0.042(3) 0.037(3) 0.044(3) 0.011(2) -0.003(2) -0.017(2)
C37 0.049(3) 0.033(3) 0.025(2) -0.005(2) -0.005(2) -0.014(2)
C12 0.050(3) 0.026(2) 0.034(3) -0.003(2) -0.011(2) 0.003(2)
C24 0.062(4) 0.037(3) 0.028(3) 0.005(2) -0.018(2) -0.018(2)
C35 0.042(3) 0.028(2) 0.030(2) -0.0039(19) -0.006(2) -0.011(2)
C25 0.054(3) 0.039(3) 0.030(3) 0.005(2) -0.001(2) -0.012(2)
C5 0.039(3) 0.038(3) 0.029(2) 0.004(2) -0.011(2) -0.011(2)
C14 0.049(3) 0.047(3) 0.029(3) -0.008(2) -0.002(2) -0.001(3)
C13 0.045(3) 0.032(3) 0.034(3) -0.007(2) -0.008(2) -0.002(2)
C36 0.037(3) 0.025(2) 0.035(3) -0.005(2) -0.006(2) -0.0036(19)
C34 0.037(3) 0.030(2) 0.037(3) -0.006(2) -0.005(2) -0.013(2)
C38 0.041(3) 0.030(2) 0.042(3) -0.002(2) -0.019(2) -0.006(2)
C16 0.044(3) 0.038(3) 0.034(3) -0.007(2) -0.012(2) 0.010(2)
C15 0.033(3) 0.055(3) 0.039(3) -0.011(3) -0.004(2) 0.003(2)
C3 0.044(3) 0.057(3) 0.043(3) 0.022(3) -0.020(3) -0.021(3)
C4 0.040(3) 0.054(3) 0.026(3) 0.008(2) -0.008(2) -0.007(2)
C44 0.049(4) 0.067(4) 0.053(4) -0.001(3) 0.003(3) -0.017(3)
C53 0.063(4) 0.037(3) 0.059(4) -0.011(3) -0.003(3) -0.024(3)
C48A 0.060(13) 0.012(9) 0.075(11) 0.009(8) 0.004(9) -0.003(6)
C52 0.061(4) 0.029(3) 0.070(4) -0.008(3) 0.003(3) -0.020(3)
C42 0.041(3) 0.044(3) 0.097(6) -0.019(3) -0.004(3) -0.001(3)
C43 0.051(4) 0.069(4) 0.055(4) 0.000(3) -0.015(3) -0.018(3)
C29 0.055(4) 0.045(3) 0.072(4) 0.015(3) -0.020(3) -0.001(3)
C51 0.075(4) 0.035(3) 0.068(4) 0.021(3) -0.022(3) -0.024(3)
C32 0.069(5) 0.067(5) 0.183(11) 0.015(6) -0.059(6) -0.012(4)
C56 0.073(4) 0.059(4) 0.050(4) 0.020(3) -0.014(3) -0.034(3)
C46 0.082(5) 0.057(4) 0.059(4) 0.015(3) -0.020(4) 0.005(4)
C55 0.070(4) 0.066(4) 0.041(3) -0.006(3) -0.009(3) -0.027(3)
C8 0.056(4) 0.089(5) 0.064(5) -0.026(4) -0.001(3) 0.015(4)
C40 0.051(4) 0.075(5) 0.081(5) -0.020(4) -0.005(3) -0.034(3)
C7 0.061(4) 0.139(8) 0.064(5) -0.007(5) 0.003(4) -0.063(5)
C17 0.123(7) 0.056(4) 0.050(4) 0.003(3) 0.003(4) -0.031(4)
C58 0.059(5) 0.087(7) 0.177(13) -0.050(8) 0.012(7) -0.036(5)
C33 0.056(4) 0.099(6) 0.112(7) -0.010(5) -0.015(4) -0.042(4)
C54 0.077(5) 0.059(4) 0.054(4) -0.013(3) -0.017(3) -0.030(3)
C41 0.082(5) 0.102(6) 0.061(5) 0.023(4) -0.009(4) -0.054(5)
C62 0.106(7) 0.082(6) 0.080(6) -0.033(5) 0.016(5) -0.019(5)
C39 0.047(4) 0.068(4) 0.111(6) -0.032(4) 0.020(4) -0.029(3)
C30 0.076(5) 0.073(5) 0.069(5) 0.008(4) 0.005(4) 0.018(4)
C57 0.072(6) 0.081(6) 0.126(9) 0.016(6) 0.033(6) -0.013(5)
C45B 0.072(13) 0.062(12) 0.017(9) -0.001(9) 0.004(9) -0.025(9)
C28 0.047(4) 0.076(6) 0.231(13) 0.042(7) -0.034(6) -0.028(4)
C61 0.095(6) 0.047(4) 0.093(6) -0.018(4) -0.008(5) -0.006(4)
C9 0.077(14) 0.074(12) 0.101(15) 0.017(13) -0.042(12) -0.036(11)
C59 0.064(5) 0.097(7) 0.169(12) -0.052(8) -0.039(6) -0.004(5)
C18 0.107(8) 0.132(9) 0.188(12) 0.071(9) -0.075(8) -0.078(7)
C20B 0.044(9) 0.106(17) 0.135(19) 0.043(15) -0.044(10) -0.033(11)
C60 0.078(6) 0.076(6) 0.117(8) -0.018(5) -0.035(5) 0.015(5)
C31 0.068(5) 0.159(10) 0.113(8) 0.035(7) 0.007(5) -0.061(6)
C47B 0.044(9) 0.048(8) 0.058(10) 0.006(7) -0.002(8) 0.009(7)
C49B 0.049(9) 0.032(7) 0.059(9) -0.003(6) 0.007(7) 0.003(6)
C6 0.038(4) 0.172(10) 0.084(6) -0.020(6) -0.029(4) 0.011(5)
C50B 0.079(15) 0.042(10) 0.062(10) -0.010(8) 0.012(10) -0.009(8)
C10 0.060(10) 0.096(13) 0.067(11) 0.001(11) 0.007(9) -0.040(10)
C19 0.277(15) 0.050(5) 0.069(6) -0.012(4) 0.000(7) -0.073(7)
C21B 0.068(11) 0.073(11) 0.114(16) 0.002(11) -0.034(10) -0.030(9)
C11 0.082(12) 0.066(11) 0.109(15) 0.048(11) -0.046(12) -0.043(10)
C22B 0.071(13) 0.17(2) 0.15(2) -0.05(2) 0.055(13) -0.065(16)
Si10 0.036(2) 0.043(2) 0.045(2) 0.006(2) 0.0008(18) -0.0106(17)
Si9 0.045(3) 0.053(3) 0.052(3) 0.019(2) -0.015(2) -0.026(2)
C73 0.046(8) 0.077(11) 0.054(9) -0.011(9) 0.021(6) -0.022(8)
C74 0.048(9) 0.059(10) 0.145(19) 0.056(12) -0.008(11) -0.014(8)
C72 0.079(13) 0.059(10) 0.066(10) 0.003(10) 0.000(9) -0.035(9)
Si2 0.041(2) 0.056(3) 0.055(2) 0.003(3) -0.0081(16) -0.016(2)
Si35 0.032(2) 0.060(3) 0.076(3) 0.002(3) -0.0006(17) -0.012(3)
C22A 0.042(9) 0.15(2) 0.105(15) -0.035(15) 0.019(9) -0.031(11)
C20A 0.040(8) 0.113(14) 0.075(10) 0.008(11) -0.025(7) -0.013(10)
C21A 0.083(11) 0.073(10) 0.113(12) 0.006(10) -0.057(9) -0.027(9)
C49A 0.048(9) 0.028(7) 0.072(11) 0.000(6) 0.003(8) -0.002(6)
C50A 0.077(14) 0.042(10) 0.043(9) -0.011(7) -0.010(9) -0.006(8)
C47A 0.035(8) 0.052(9) 0.050(8) 0.015(6) -0.002(7) 0.008(7)
C48B 0.066(13) 0.009(8) 0.053(9) 0.009(6) -0.014(9) -0.010(6)
O1A 0.049(9) 0.035(8) 0.052(7) -0.002(6) -0.010(7) -0.011(5)
C45A 0.083(17) 0.051(11) 0.033(11) 0.016(8) 0.022(9) 0.003(10)
C72A 0.104(14) 0.095(14) 0.095(14) 0.000(9) -0.012(9) -0.034(10)
C73A 0.099(15) 0.108(15) 0.105(15) -0.009(10) -0.012(9) -0.035(10)
C74A 0.084(12) 0.083(12) 0.071(12) 0.014(9) -0.022(9) -0.031(9)
C69A 0.070(11) 0.063(11) 0.084(12) 0.002(9) -0.037(9) -0.020(8)
C70A 0.077(12) 0.079(12) 0.084(12) -0.008(9) -0.021(9) -0.019(9)
C71A 0.075(12) 0.059(11) 0.072(12) -0.001(8) -0.006(8) -0.029(9)
C76B 0.106(10) 0.082(9) 0.108(11) 0.002(8) -0.012(8) -0.029(8)
C75B 0.114(10) 0.098(10) 0.103(10) 0.000(8) -0.015(8) -0.022(8)
C80B 0.130(11) 0.104(10) 0.108(11) 0.005(8) -0.016(8) -0.026(8)
C79B 0.168(19) 0.162(19) 0.165(19) -0.004(10) -0.019(10) -0.045(10)
C78B 0.105(12) 0.087(13) 0.092(13) 0.019(8) 0.005(8) -0.012(8)
C77B 0.124(12) 0.107(11) 0.105(11) 0.012(8) -0.006(9) -0.033(9)
C75A 0.139(13) 0.137(12) 0.115(12) -0.007(9) -0.022(9) -0.040(9)
C80A 0.073(8) 0.053(7) 0.055(7) -0.004(6) 0.015(6) 0.002(6)
C79A 0.094(11) 0.073(11) 0.076(11) 0.016(8) 0.014(8) -0.002(7)
C78A 0.086(9) 0.081(9) 0.081(9) -0.001(7) -0.003(7) -0.016(7)
C77A 0.077(8) 0.068(8) 0.093(9) 0.013(7) -0.019(7) -0.015(7)
C76A 0.083(9) 0.080(9) 0.086(9) 0.007(7) -0.011(7) -0.038(7)
C68 0.079(6) 0.088(7) 0.184(12) -0.021(7) -0.052(7) -0.012(5)
C63 0.054(5) 0.058(5) 0.148(9) -0.001(6) 0.008(5) -0.011(4)
C64 0.103(8) 0.103(8) 0.125(9) -0.003(7) 0.054(7) -0.038(6)
C65 0.126(10) 0.102(8) 0.129(10) 0.055(7) 0.002(8) -0.039(7)
C66 0.093(7) 0.057(5) 0.173(12) 0.016(7) -0.009(8) -0.023(5)
C67 0.110(8) 0.067(6) 0.194(13) -0.036(7) -0.045(8) -0.013(6)
C74B 0.105(15) 0.104(15) 0.098(15) 0.000(9) -0.028(9) -0.030(10)
C69B 0.090(14) 0.105(15) 0.105(14) -0.011(9) -0.041(10) -0.016(9)
C70B 0.083(13) 0.085(13) 0.090(13) -0.009(9) -0.007(9) -0.034(9)
C71B 0.115(16) 0.114(16) 0.115(17) -0.005(10) -0.022(10) -0.042(10)
C72B 0.121(18) 0.131(18) 0.131(18) -0.002(10) -0.024(10) -0.037(10)
C73B 0.13(2) 0.14(2) 0.14(2) -0.011(10) -0.025(10) -0.048(11)

loop_
_atom_type_symbol
_atom_type_description
_atom_type_scat_dispersion_real
_atom_type_scat_dispersion_imag
_atom_type_scat_source
C C 0.0033 0.0016 'International Tables Vol C Tables 4.2.6.8 and 6.1.1.4'
H H 0.0000 0.0000 'International Tables Vol C Tables 4.2.6.8 and 6.1.1.4'
As As 0.0499 2.0058 'International Tables Vol C Tables 4.2.6.8 and 6.1.1.4'
K K 0.2009 0.2494 'International Tables Vol C Tables 4.2.6.8 and 6.1.1.4'
Nd Nd -0.1943 3.0179 'International Tables Vol C Tables 4.2.6.8 and 6.1.1.4'
O O 0.0106 0.0060 'International Tables Vol C Tables 4.2.6.8 and 6.1.1.4'
Si Si 0.0817 0.0704 'International Tables Vol C Tables 4.2.6.8 and 6.1.1.4'

loop_
_exptl_crystal_face_index_h
_exptl_crystal_face_index_k
_exptl_crystal_face_index_l
_exptl_crystal_face_perp_dist
10 0 3 0.1272
10 9 4 0.1259
11 14 30 0.1350
7 0 30 0.1164
2 -5 -10 0.1406
8 9 -15 0.0612
3 10 2 0.1046
2 13 30 0.1251
-1 -1 15 0.1055
-3 -13 30 0.0711
-30 -1 -11 0.1130
-4 -5 -2 0.1088
-5 13 -30 0.1282
-5 13 30 0.1388
-4 -1 15 0.1103
-14 -17 30 0.0750
-4 -15 -3 0.1169
1 1 -30 0.1033

loop_
_geom_angle_atom_site_label_1
_geom_angle_atom_site_label_2
_geom_angle_atom_site_label_3
_geom_angle
_geom_angle_site_symmetry_1
_geom_angle_site_symmetry_3
_geom_angle_publ_flag
As1 Nd1 As2 48.041(16) . . ?
As1 Nd1 As3 47.882(16) . . ?
As3 Nd1 As2 47.029(16) . . ?
C2 Nd1 As1 100.09(12) . . ?
C2 Nd1 As2 118.43(11) . . ?
C2 Nd1 As3 72.07(11) . . ?
C2 Nd1 C1 28.86(14) . . ?
C2 Nd1 C12 142.98(15) . . ?
C2 Nd1 C16 167.54(16) . . ?
C1 Nd1 As1 91.55(10) . . ?
C1 Nd1 As2 129.95(10) . . ?
C1 Nd1 As3 85.20(10) . . ?
C1 Nd1 C12 116.42(15) . . ?
C12 Nd1 As1 89.91(11) . . ?
C12 Nd1 As2 94.76(10) . . ?
C12 Nd1 As3 134.61(11) . . ?
C5 Nd1 As1 113.27(10) . . ?
C5 Nd1 As2 158.39(10) . . ?
C5 Nd1 As3 113.99(11) . . ?
C5 Nd1 C2 47.25(15) . . ?
C5 Nd1 C1 29.05(14) . . ?
C5 Nd1 C12 96.03(15) . . ?
C5 Nd1 C13 75.35(15) . . ?
C5 Nd1 C16 122.08(15) . . ?
C5 Nd1 C15 116.59(16) . . ?
C14 Nd1 As1 136.30(12) . . ?
C14 Nd1 As2 114.09(12) . . ?
C14 Nd1 As3 155.86(12) . . ?
C14 Nd1 C2 120.57(17) . . ?
C14 Nd1 C1 115.88(15) . . ?
C14 Nd1 C12 48.19(17) . . ?
C14 Nd1 C5 86.92(16) . . ?
C14 Nd1 C13 28.80(16) . . ?
C14 Nd1 C16 47.61(16) . . ?
C14 Nd1 C15 29.68(16) . . ?
C14 Nd1 C3 94.08(18) . . ?
C14 Nd1 C4 74.03(17) . . ?
C13 Nd1 As1 116.71(11) . . ?
C13 Nd1 As2 120.59(11) . . ?
C13 Nd1 As3 163.63(11) . . ?
C13 Nd1 C2 120.92(16) . . ?
C13 Nd1 C1 102.32(15) . . ?
C13 Nd1 C12 29.10(14) . . ?
C13 Nd1 C16 47.22(15) . . ?
C16 Nd1 As1 90.32(11) . . ?
C16 Nd1 As2 73.71(11) . . ?
C16 Nd1 As3 120.33(11) . . ?
C16 Nd1 C1 145.33(16) . . ?
C16 Nd1 C12 28.96(16) . . ?
C15 Nd1 As1 116.26(12) . . ?
C15 Nd1 As2 84.46(12) . . ?
C15 Nd1 As3 128.22(12) . . ?
C15 Nd1 C2 143.07(17) . . ?
C15 Nd1 C1 145.56(15) . . ?
C15 Nd1 C12 48.68(17) . . ?
C15 Nd1 C13 48.24(17) . . ?
C15 Nd1 C16 29.05(17) . . ?
C3 Nd1 As1 128.68(13) . . ?
C3 Nd1 As2 129.83(13) . . ?
C3 Nd1 As3 91.63(14) . . ?
C3 Nd1 C2 29.23(16) . . ?
C3 Nd1 C1 48.73(15) . . ?
C3 Nd1 C12 133.12(17) . . ?
C3 Nd1 C5 48.39(16) . . ?
C3 Nd1 C13 104.29(17) . . ?
C3 Nd1 C16 141.00(17) . . ?
C3 Nd1 C15 113.84(18) . . ?
C3 Nd1 C4 29.31(17) . . ?
C4 Nd1 As1 139.32(11) . . ?
C4 Nd1 As2 158.65(12) . . ?
C4 Nd1 As3 118.41(12) . . ?
C4 Nd1 C2 47.26(16) . . ?
C4 Nd1 C1 47.89(15) . . ?
C4 Nd1 C12 104.47(16) . . ?
C4 Nd1 C5 28.90(15) . . ?
C4 Nd1 C13 76.50(16) . . ?
C4 Nd1 C16 120.34(16) . . ?
C4 Nd1 C15 101.19(16) . . ?
As1 Nd2 As3 46.984(15) . . ?
As2 Nd2 As1 48.270(16) . . ?
As2 Nd2 As3 47.824(16) . . ?
C27 Nd2 As1 75.32(11) . . ?
C27 Nd2 As2 85.78(11) . . ?
C27 Nd2 As3 120.49(11) . . ?
C27 Nd2 C23 29.14(15) . . ?
C27 Nd2 C26 29.35(15) . . ?
C27 Nd2 C24 47.50(15) . . ?
C27 Nd2 C35 166.95(15) . . ?
C27 Nd2 C25 47.60(16) . . ?
C27 Nd2 C34 145.70(15) . . ?
C27 Nd2 C38 122.05(15) . . ?
C23 Nd2 As1 98.15(11) . . ?
C23 Nd2 As2 87.55(11) . . ?
C23 Nd2 As3 134.07(11) . . ?
C23 Nd2 C26 49.08(15) . . ?
C23 Nd2 C24 29.66(15) . . ?
C23 Nd2 C25 48.49(16) . . ?
C23 Nd2 C34 116.56(15) . . ?
C23 Nd2 C38 95.09(15) . . ?
C26 Nd2 As1 83.50(12) . . ?
C26 Nd2 As2 111.31(12) . . ?
C26 Nd2 As3 129.14(12) . . ?
C26 Nd2 C34 147.26(16) . . ?
C37 Nd2 As1 157.35(11) . . ?
C37 Nd2 As2 142.67(11) . . ?
C37 Nd2 As3 119.97(10) . . ?
C37 Nd2 C27 119.34(15) . . ?
C37 Nd2 C23 101.82(15) . . ?
C37 Nd2 C26 101.63(16) . . ?
C37 Nd2 C24 74.00(15) . . ?
C37 Nd2 C35 47.62(14) . . ?
C37 Nd2 C25 74.03(16) . . ?
C37 Nd2 C36 29.84(14) . . ?
C37 Nd2 C34 48.22(14) . . ?
C37 Nd2 C38 28.82(15) . . ?
C24 Nd2 As1 122.81(11) . . ?
C24 Nd2 As2 115.99(11) . . ?
C24 Nd2 As3 163.59(11) . . ?
C24 Nd2 C26 48.11(16) . . ?
C24 Nd2 C34 103.50(15) . . ?
C35 Nd2 As1 117.14(10) . . ?
C35 Nd2 As2 105.33(10) . . ?
C35 Nd2 As3 72.55(10) . . ?
C35 Nd2 C23 142.17(15) . . ?
C35 Nd2 C26 142.57(15) . . ?
C35 Nd2 C24 119.95(15) . . ?
C35 Nd2 C25 120.14(15) . . ?
C35 Nd2 C34 28.81(14) . . ?
C35 Nd2 C38 47.14(14) . . ?
C25 Nd2 As1 112.80(12) . . ?
C25 Nd2 As2 132.63(12) . . ?
C25 Nd2 As3 156.66(12) . . ?
C25 Nd2 C26 29.33(16) . . ?
C25 Nd2 C24 28.61(16) . . ?
C25 Nd2 C34 117.94(16) . . ?
C25 Nd2 C38 89.11(16) . . ?
C36 Nd2 As1 128.03(10) . . ?
C36 Nd2 As2 134.12(10) . . ?
C36 Nd2 As3 94.04(10) . . ?
C36 Nd2 C27 140.10(15) . . ?
C36 Nd2 C23 130.72(15) . . ?
C36 Nd2 C26 113.30(16) . . ?
C36 Nd2 C24 101.55(15) . . ?
C36 Nd2 C35 29.29(14) . . ?
C36 Nd2 C25 92.80(15) . . ?
C36 Nd2 C34 48.93(14) . . ?
C36 Nd2 C38 48.51(14) . . ?
C34 Nd2 As1 129.21(10) . . ?
C34 Nd2 As2 95.17(10) . . ?
C34 Nd2 As3 82.88(10) . . ?
C38 Nd2 As1 158.00(11) . . ?
C38 Nd2 As2 115.28(11) . . ?
C38 Nd2 As3 111.98(11) . . ?
C38 Nd2 C26 118.34(16) . . ?
C38 Nd2 C24 75.70(15) . . ?
C38 Nd2 C34 29.12(14) . . ?
Nd1 As1 Nd2 125.67(2) . . ?
As2 As1 Nd1 68.39(2) . . ?
As2 As1 Nd2 63.759(19) . . ?
As3 As1 Nd1 67.93(2) . . ?
As3 As1 Nd2 66.77(2) . . ?
As3 As1 As2 59.82(2) . . ?
Nd2 As2 Nd1 125.14(2) . . ?
As1 As2 Nd1 63.567(19) . . ?
As1 As2 Nd2 67.97(2) . . ?
As3 As2 Nd1 65.92(2) . . ?
As3 As2 Nd2 68.47(2) . . ?
As3 As2 As1 59.70(2) . . ?
Nd1 As3 Nd2 122.160(19) . . ?
As1 As3 Nd1 64.188(19) . . ?
As1 As3 Nd2 66.250(19) . . ?
As1 As3 As2 60.48(2) . . ?
As2 As3 Nd1 67.05(2) . . ?
As2 As3 Nd2 63.71(2) . . ?
O6 K2 O6 180.0 2_655 . ?
O4 K2 O6 60.05(11) 2_655 . ?
O4 K2 O6 119.95(11) . . ?
O4 K2 O6 119.95(11) 2_655 2_655 ?
O4 K2 O6 60.05(11) . 2_655 ?
O4 K2 O4 180.0 2_655 . ?
O4 K2 O5 118.89(11) 2_655 . ?
O4 K2 O5 61.11(11) . . ?
O4 K2 O5 118.89(11) . 2_655 ?
O4 K2 O5 61.11(11) 2_655 2_655 ?
O5 K2 O6 60.04(11) . . ?
O5 K2 O6 119.96(11) . 2_655 ?
O5 K2 O6 119.96(11) 2_655 . ?
O5 K2 O6 60.04(11) 2_655 2_655 ?
O5 K2 O5 180.0 . 2_655 ?
O2 K1 O2 180.00(17) 2_756 . ?
O2 K1 O1B 119.4(4) 2_756 . ?
O2 K1 O1B 60.6(4) 2_756 2_756 ?
O2 K1 O1B 119.4(4) . 2_756 ?
O2 K1 O1B 60.6(4) . . ?
O2 K1 O1A 121.0(5) . 2_756 ?
O2 K1 O1A 59.0(5) 2_756 2_756 ?
O2 K1 O1A 59.0(5) . . ?
O2 K1 O1A 121.0(5) 2_756 . ?
O3 K1 O2 60.52(13) . . ?
O3 K1 O2 60.52(13) 2_756 2_756 ?
O3 K1 O2 119.48(13) . 2_756 ?
O3 K1 O2 119.48(13) 2_756 . ?
O3 K1 O3 180.0 2_756 . ?
O3 K1 O1B 59.3(5) . 2_756 ?
O3 K1 O1B 120.7(5) . . ?
O3 K1 O1B 120.7(5) 2_756 2_756 ?
O3 K1 O1B 59.3(5) 2_756 . ?
O3 K1 O1A 60.7(5) 2_756 . ?
O3 K1 O1A 119.3(5) 2_756 2_756 ?
O3 K1 O1A 60.7(5) . 2_756 ?
O3 K1 O1A 119.3(5) . . ?
O1A K1 O1B 10.7(4) 2_756 2_756 ?
O1A K1 O1B 169.3(4) . 2_756 ?
O1A K1 O1A 180.0 . 2_756 ?
C36 Si8 C42 110.2(3) . . ?
C36 Si8 C43 110.0(3) . . ?
C44 Si8 C36 109.7(3) . . ?
C44 Si8 C42 108.6(3) . . ?
C44 Si8 C43 110.8(3) . . ?
C43 Si8 C42 107.5(3) . . ?
C34 Si7 C40 107.8(3) . . ?
C34 Si7 C41 108.9(3) . . ?
C40 Si7 C41 108.9(4) . . ?
C39 Si7 C34 114.8(3) . . ?
C39 Si7 C40 107.4(3) . . ?
C39 Si7 C41 108.9(4) . . ?
C23 Si5 C29 109.5(3) . . ?
C23 Si5 C30 109.5(3) . . ?
C23 Si5 C28 110.6(3) . . ?
C30 Si5 C29 107.1(3) . . ?
C28 Si5 C29 108.3(4) . . ?
C28 Si5 C30 111.7(5) . . ?
C32 Si6 C26 113.2(3) . . ?
C33 Si6 C26 109.7(3) . . ?
C33 Si6 C32 108.2(5) . . ?
C31 Si6 C26 107.6(4) . . ?
C31 Si6 C32 109.6(5) . . ?
C31 Si6 C33 108.5(5) . . ?
C1 Si1 C8 109.8(3) . . ?
C1 Si1 C7 113.2(3) . . ?
C1 Si1 C6 107.7(3) . . ?
C8 Si1 C6 108.5(4) . . ?
C7 Si1 C8 108.6(4) . . ?
C7 Si1 C6 108.9(4) . . ?
C12 Si3 C17 110.3(3) . . ?
C12 Si3 C19 107.7(4) . . ?
C17 Si3 C19 107.5(4) . . ?
C18 Si3 C12 112.5(3) . . ?
C18 Si3 C17 109.6(5) . . ?
C18 Si3 C19 109.1(6) . . ?
C48A O2 K1 115.7(13) . . ?
C47B O2 K1 118.0(7) . . ?
C47B O2 C48B 122.7(13) . . ?
C47A O2 K1 117.2(7) . . ?
C47A O2 C48A 127.1(15) . . ?
C48B O2 K1 118.2(11) . . ?
C56 O6 K2 114.7(3) . . ?
C55 O6 K2 115.2(3) . . ?
C55 O6 C56 113.7(5) . . ?
C52 O4 K2 115.8(3) . . ?
C51 O4 K2 116.4(3) . . ?
C51 O4 C52 111.7(5) . . ?
C53 O5 K2 113.5(3) . . ?
C54 O5 K2 115.3(3) . . ?
C54 O5 C53 112.1(4) . . ?
C49B O3 K1 115.9(7) . . ?
C49B O3 C50B 116.4(12) . . ?
C50B O3 K1 116.3(9) . . ?
C49A O3 K1 115.9(7) . . ?
C50A O3 K1 118.9(9) . . ?
C50A O3 C49A 117.9(11) . . ?
Nd2 C27 H27 115.8 . . ?
C23 C27 Nd2 75.6(3) . . ?
C23 C27 H27 124.5 . . ?
C23 C27 C26 110.9(5) . . ?
C26 C27 Nd2 75.9(3) . . ?
C26 C27 H27 124.5 . . ?
C46 O1B K1 115.6(12) . . ?
C45B O1B K1 115.6(18) . . ?
C45B O1B C46 124(2) . . ?
Nd1 C2 H2 115.8 . . ?
C1 C2 Nd1 76.8(3) . . ?
C1 C2 H2 124.6 . . ?
C1 C2 C3 110.8(5) . . ?
C3 C2 Nd1 74.6(3) . . ?
C3 C2 H2 124.6 . . ?
Si1 C1 Nd1 125.8(2) . . ?
C2 C1 Nd1 74.4(3) . . ?
C2 C1 Si1 126.2(4) . . ?
C2 C1 C5 105.6(4) . . ?
C5 C1 Nd1 74.0(3) . . ?
C5 C1 Si1 127.1(4) . . ?
Si5 C23 Nd2 125.5(2) . . ?
C27 C23 Nd2 75.3(3) . . ?
C27 C23 Si5 126.0(4) . . ?
C27 C23 C24 105.1(5) . . ?
C24 C23 Nd2 75.6(3) . . ?
C24 C23 Si5 127.3(4) . . ?
Si6 C26 Nd2 123.2(2) . . ?
C27 C26 Nd2 74.8(3) . . ?
C27 C26 Si6 126.9(4) . . ?
C27 C26 C25 105.3(5) . . ?
C25 C26 Nd2 75.0(3) . . ?
C25 C26 Si6 127.0(4) . . ?
Nd2 C37 H37 114.6 . . ?
C36 C37 Nd2 75.3(3) . . ?
C36 C37 H37 125.6 . . ?
C38 C37 Nd2 76.7(3) . . ?
C38 C37 H37 125.6 . . ?
C38 C37 C36 108.9(4) . . ?
Si3 C12 Nd1 127.1(2) . . ?
C13 C12 Nd1 73.7(3) . . ?
C13 C12 Si3 127.7(4) . . ?
C16 C12 Nd1 74.5(3) . . ?
C16 C12 Si3 125.8(4) . . ?
C16 C12 C13 105.1(5) . . ?
Nd2 C24 H24 116.4 . . ?
C23 C24 Nd2 74.8(3) . . ?
C23 C24 H24 125.4 . . ?
C25 C24 Nd2 75.3(3) . . ?
C25 C24 C23 109.2(5) . . ?
C25 C24 H24 125.4 . . ?
Nd2 C35 H35 115.5 . . ?
C36 C35 Nd2 74.7(3) . . ?
C36 C35 H35 124.1 . . ?
C34 C35 Nd2 77.3(3) . . ?
C34 C35 H35 124.1 . . ?
C34 C35 C36 111.7(4) . . ?
Nd2 C25 H25 115.0 . . ?
C26 C25 Nd2 75.7(3) . . ?
C26 C25 H25 125.3 . . ?
C24 C25 Nd2 76.0(3) . . ?
C24 C25 C26 109.4(5) . . ?
C24 C25 H25 125.3 . . ?
Nd1 C5 H5 114.2 . . ?
C1 C5 Nd1 77.0(3) . . ?
C1 C5 H5 125.5 . . ?
C4 C5 Nd1 75.5(3) . . ?
C4 C5 C1 109.0(5) . . ?
C4 C5 H5 125.5 . . ?
Nd1 C14 H14 114.2 . . ?
C13 C14 Nd1 76.4(3) . . ?
C13 C14 H14 125.7 . . ?
C13 C14 C15 108.6(5) . . ?
C15 C14 Nd1 75.9(3) . . ?
C15 C14 H14 125.7 . . ?
Nd1 C13 H13 114.9 . . ?
C12 C13 Nd1 77.2(3) . . ?
C12 C13 H13 125.1 . . ?
C14 C13 Nd1 74.8(3) . . ?
C14 C13 C12 109.9(5) . . ?
C14 C13 H13 125.1 . . ?
Si8 C36 Nd2 118.6(2) . . ?
C37 C36 Nd2 74.9(3) . . ?
C37 C36 Si8 127.9(4) . . ?
C35 C36 Nd2 76.0(3) . . ?
C35 C36 Si8 127.1(4) . . ?
C35 C36 C37 104.8(4) . . ?
Si7 C34 Nd2 127.1(2) . . ?
C35 C34 Nd2 73.9(3) . . ?
C35 C34 Si7 124.6(4) . . ?
C35 C34 C38 105.0(4) . . ?
C38 C34 Nd2 74.0(3) . . ?
C38 C34 Si7 129.1(4) . . ?
Nd2 C38 H38 115.4 . . ?
C37 C38 Nd2 74.4(3) . . ?
C37 C38 C34 109.6(4) . . ?
C37 C38 H38 125.2 . . ?
C34 C38 Nd2 76.9(3) . . ?
C34 C38 H38 125.2 . . ?
Nd1 C16 H16 115.9 . . ?
C12 C16 Nd1 76.6(3) . . ?
C12 C16 H16 124.5 . . ?
C15 C16 Nd1 74.8(3) . . ?
C15 C16 C12 110.9(5) . . ?
C15 C16 H16 124.5 . . ?
C14 C15 Nd1 74.4(3) . . ?
C14 C15 Si2 131.9(5) . . ?
C14 C15 Si35 123.2(5) . . ?
C16 C15 Nd1 76.2(3) . . ?
C16 C15 C14 105.5(5) . . ?
C16 C15 Si2 120.3(5) . . ?
C16 C15 Si35 131.0(5) . . ?
Si2 C15 Nd1 127.8(3) . . ?
Si35 C15 Nd1 110.7(3) . . ?
C2 C3 Nd1 76.2(3) . . ?
C2 C3 C4 105.4(5) . . ?
C2 C3 Si10 117.7(5) . . ?
C2 C3 Si9 136.1(5) . . ?
C4 C3 Nd1 75.8(3) . . ?
C4 C3 Si10 134.5(5) . . ?
C4 C3 Si9 118.4(5) . . ?
Si10 C3 Nd1 126.6(3) . . ?
Si9 C3 Nd1 115.9(3) . . ?
Nd1 C4 H4 116.1 . . ?
C5 C4 Nd1 75.6(3) . . ?
C5 C4 C3 109.2(5) . . ?
C5 C4 H4 125.4 . . ?
C3 C4 Nd1 74.9(3) . . ?
C3 C4 H4 125.4 . . ?
Si8 C44 H44A 109.5 . . ?
Si8 C44 H44B 109.5 . . ?
Si8 C44 H44C 109.5 . . ?
H44A C44 H44B 109.5 . . ?
H44A C44 H44C 109.5 . . ?
H44B C44 H44C 109.5 . . ?
O5 C53 H53A 109.8 . . ?
O5 C53 H53B 109.8 . . ?
O5 C53 C52 109.6(5) . . ?
H53A C53 H53B 108.2 . . ?
C52 C53 H53A 109.8 . . ?
C52 C53 H53B 109.8 . . ?
O2 C48A H48A 108.5 . . ?
O2 C48A H48B 108.5 . . ?
O2 C48A C49A 115(2) . . ?
H48A C48A H48B 107.5 . . ?
C49A C48A H48A 108.5 . . ?
C49A C48A H48B 108.5 . . ?
O4 C52 C53 108.7(5) . . ?
O4 C52 H52A 109.9 . . ?
O4 C52 H52B 109.9 . . ?
C53 C52 H52A 109.9 . . ?
C53 C52 H52B 109.9 . . ?
H52A C52 H52B 108.3 . . ?
Si8 C42 H42A 109.5 . . ?
Si8 C42 H42B 109.5 . . ?
Si8 C42 H42C 109.5 . . ?
H42A C42 H42B 109.5 . . ?
H42A C42 H42C 109.5 . . ?
H42B C42 H42C 109.5 . . ?
Si8 C43 H43A 109.5 . . ?
Si8 C43 H43B 109.5 . . ?
Si8 C43 H43C 109.5 . . ?
H43A C43 H43B 109.5 . . ?
H43A C43 H43C 109.5 . . ?
H43B C43 H43C 109.5 . . ?
Si5 C29 H29A 109.5 . . ?
Si5 C29 H29B 109.5 . . ?
Si5 C29 H29C 109.5 . . ?
H29A C29 H29B 109.5 . . ?
H29A C29 H29C 109.5 . . ?
H29B C29 H29C 109.5 . . ?
O4 C51 H51A 110.0 . . ?
O4 C51 H51B 110.0 . . ?
O4 C51 C56 108.5(5) . 2_655 ?
H51A C51 H51B 108.4 . . ?
C56 C51 H51A 110.0 2_655 . ?
C56 C51 H51B 110.0 2_655 . ?
Si6 C32 H32A 109.5 . . ?
Si6 C32 H32B 109.5 . . ?
Si6 C32 H32C 109.5 . . ?
H32A C32 H32B 109.5 . . ?
H32A C32 H32C 109.5 . . ?
H32B C32 H32C 109.5 . . ?
O6 C56 C51 108.9(5) . 2_655 ?
O6 C56 H56A 109.9 . . ?
O6 C56 H56B 109.9 . . ?
C51 C56 H56A 109.9 2_655 . ?
C51 C56 H56B 109.9 2_655 . ?
H56A C56 H56B 108.3 . . ?
O1B C46 H46C 108.8 . . ?
O1B C46 H46D 108.8 . . ?
O1B C46 C47B 113.8(12) . . ?
H46C C46 H46D 107.7 . . ?
H46A C46 H46B 107.8 . . ?
C47B C46 H46C 108.8 . . ?
C47B C46 H46D 108.8 . . ?
C47A C46 H46A 109.1 . . ?
C47A C46 H46B 109.1 . . ?
O1A C46 H46A 109.1 . . ?
O1A C46 H46B 109.1 . . ?
O1A C46 C47A 112.6(13) . . ?
O6 C55 H55A 109.9 . . ?
O6 C55 H55B 109.9 . . ?
O6 C55 C54 108.9(5) . . ?
H55A C55 H55B 108.3 . . ?
C54 C55 H55A 109.9 . . ?
C54 C55 H55B 109.9 . . ?
Si1 C8 H8A 109.5 . . ?
Si1 C8 H8B 109.5 . . ?
Si1 C8 H8C 109.5 . . ?
H8A C8 H8B 109.5 . . ?
H8A C8 H8C 109.5 . . ?
H8B C8 H8C 109.5 . . ?
Si7 C40 H40A 109.5 . . ?
Si7 C40 H40B 109.5 . . ?
Si7 C40 H40C 109.5 . . ?
H40A C40 H40B 109.5 . . ?
H40A C40 H40C 109.5 . . ?
H40B C40 H40C 109.5 . . ?
Si1 C7 H7A 109.5 . . ?
Si1 C7 H7B 109.5 . . ?
Si1 C7 H7C 109.5 . . ?
H7A C7 H7B 109.5 . . ?
H7A C7 H7C 109.5 . . ?
H7B C7 H7C 109.5 . . ?
Si3 C17 H17A 109.5 . . ?
Si3 C17 H17B 109.5 . . ?
Si3 C17 H17C 109.5 . . ?
H17A C17 H17B 109.5 . . ?
H17A C17 H17C 109.5 . . ?
H17B C17 H17C 109.5 . . ?
C57 C58 H58 119.5 . . ?
C59 C58 H58 119.5 . . ?
C59 C58 C57 121.1(10) . . ?
Si6 C33 H33A 109.5 . . ?
Si6 C33 H33B 109.5 . . ?
Si6 C33 H33C 109.5 . . ?
H33A C33 H33B 109.5 . . ?
H33A C33 H33C 109.5 . . ?
H33B C33 H33C 109.5 . . ?
O5 C54 C55 109.5(5) . . ?
O5 C54 H54A 109.8 . . ?
O5 C54 H54B 109.8 . . ?
C55 C54 H54A 109.8 . . ?
C55 C54 H54B 109.8 . . ?
H54A C54 H54B 108.2 . . ?
Si7 C41 H41A 109.5 . . ?
Si7 C41 H41B 109.5 . . ?
Si7 C41 H41C 109.5 . . ?
H41A C41 H41B 109.5 . . ?
H41A C41 H41C 109.5 . . ?
H41B C41 H41C 109.5 . . ?
C57 C62 H62 120.5 . . ?
C61 C62 H62 120.5 . . ?
C61 C62 C57 119.0(10) . . ?
Si7 C39 H39A 109.5 . . ?
Si7 C39 H39B 109.5 . . ?
Si7 C39 H39C 109.5 . . ?
H39A C39 H39B 109.5 . . ?
H39A C39 H39C 109.5 . . ?
H39B C39 H39C 109.5 . . ?
Si5 C30 H30A 109.5 . . ?
Si5 C30 H30B 109.5 . . ?
Si5 C30 H30C 109.5 . . ?
H30A C30 H30B 109.5 . . ?
H30A C30 H30C 109.5 . . ?
H30B C30 H30C 109.5 . . ?
C58 C57 C62 118.9(10) . . ?
C58 C57 H57 120.5 . . ?
C62 C57 H57 120.5 . . ?
O1B C45B H45A 106.2 . . ?
O1B C45B H45B 106.2 . . ?
H45A C45B H45B 106.4 . . ?
C50B C45B H45A 106.2 2_756 . ?
C50B C45B H45B 106.2 2_756 . ?
Si5 C28 H28A 109.5 . . ?
Si5 C28 H28B 109.5 . . ?
Si5 C28 H28C 109.5 . . ?
H28A C28 H28B 109.5 . . ?
H28A C28 H28C 109.5 . . ?
H28B C28 H28C 109.5 . . ?
C62 C61 H61 119.8 . . ?
C62 C61 C60 120.4(9) . . ?
C60 C61 H61 119.8 . . ?
H9A C9 H9B 109.5 . . ?
H9A C9 H9C 109.5 . . ?
H9B C9 H9C 109.5 . . ?
Si9 C9 H9A 109.5 . . ?
Si9 C9 H9B 109.5 . . ?
Si9 C9 H9C 109.5 . . ?
C58 C59 H59 119.8 . . ?
C58 C59 C60 120.3(11) . . ?
C60 C59 H59 119.8 . . ?
Si3 C18 H18A 109.5 . . ?
Si3 C18 H18B 109.5 . . ?
Si3 C18 H18C 109.5 . . ?
H18A C18 H18B 109.5 . . ?
H18A C18 H18C 109.5 . . ?
H18B C18 H18C 109.5 . . ?
H20A C20B H20B 109.5 . . ?
H20A C20B H20C 109.5 . . ?
H20B C20B H20C 109.5 . . ?
Si35 C20B H20A 109.5 . . ?
Si35 C20B H20B 109.5 . . ?
Si35 C20B H20C 109.5 . . ?
C61 C60 H60 119.9 . . ?
C59 C60 C61 120.2(10) . . ?
C59 C60 H60 119.9 . . ?
Si6 C31 H31A 109.5 . . ?
Si6 C31 H31B 109.5 . . ?
Si6 C31 H31C 109.5 . . ?
H31A C31 H31B 109.5 . . ?
H31A C31 H31C 109.5 . . ?
H31B C31 H31C 109.5 . . ?
O2 C47B C46 114.9(11) . . ?
O2 C47B H47A 108.5 . . ?
O2 C47B H47B 108.5 . . ?
C46 C47B H47A 108.5 . . ?
C46 C47B H47B 108.5 . . ?
H47A C47B H47B 107.5 . . ?
O3 C49B H49A 108.6 . . ?
O3 C49B H49B 108.6 . . ?
O3 C49B C48B 114.6(14) . . ?
H49A C49B H49B 107.6 . . ?
C48B C49B H49A 108.6 . . ?
C48B C49B H49B 108.6 . . ?
Si1 C6 H6A 109.5 . . ?
Si1 C6 H6B 109.5 . . ?
Si1 C6 H6C 109.5 . . ?
H6A C6 H6B 109.5 . . ?
H6A C6 H6C 109.5 . . ?
H6B C6 H6C 109.5 . . ?
O3 C50B C45B 108.5(16) . 2_756 ?
O3 C50B H50A 110.0 . . ?
O3 C50B H50B 110.0 . . ?
C45B C50B H50A 110.0 2_756 . ?
C45B C50B H50B 110.0 2_756 . ?
H50A C50B H50B 108.4 . . ?
H10A C10 H10B 109.5 . . ?
H10A C10 H10C 109.5 . . ?
H10B C10 H10C 109.5 . . ?
Si9 C10 H10A 109.5 . . ?
Si9 C10 H10B 109.5 . . ?
Si9 C10 H10C 109.5 . . ?
Si3 C19 H19A 109.5 . . ?
Si3 C19 H19B 109.5 . . ?
Si3 C19 H19C 109.5 . . ?
H19A C19 H19B 109.5 . . ?
H19A C19 H19C 109.5 . . ?
H19B C19 H19C 109.5 . . ?
H21A C21B H21B 109.5 . . ?
H21A C21B H21C 109.5 . . ?
H21B C21B H21C 109.5 . . ?
Si35 C21B H21A 109.5 . . ?
Si35 C21B H21B 109.5 . . ?
Si35 C21B H21C 109.5 . . ?
H11A C11 H11B 109.5 . . ?
H11A C11 H11C 109.5 . . ?
H11B C11 H11C 109.5 . . ?
Si9 C11 H11A 109.5 . . ?
Si9 C11 H11B 109.5 . . ?
Si9 C11 H11C 109.5 . . ?
H22A C22B H22B 109.5 . . ?
H22A C22B H22C 109.5 . . ?
H22B C22B H22C 109.5 . . ?
Si35 C22B H22A 109.5 . . ?
Si35 C22B H22B 109.5 . . ?
Si35 C22B H22C 109.5 . . ?
C3 Si10 C74 111.8(6) . . ?
C73 Si10 C3 104.9(6) . . ?
C73 Si10 C74 107.5(9) . . ?
C72 Si10 C3 114.4(7) . . ?
C72 Si10 C73 109.9(9) . . ?
C72 Si10 C74 108.1(10) . . ?
C3 Si9 C10 114.9(6) . . ?
C9 Si9 C3 106.3(8) . . ?
C9 Si9 C10 110.7(9) . . ?
C11 Si9 C3 106.8(6) . . ?
C11 Si9 C9 108.6(9) . . ?
C11 Si9 C10 109.3(9) . . ?
Si10 C73 H73A 109.5 . . ?
Si10 C73 H73B 109.5 . . ?
Si10 C73 H73C 109.5 . . ?
H73A C73 H73B 109.5 . . ?
H73A C73 H73C 109.5 . . ?
H73B C73 H73C 109.5 . . ?
Si10 C74 H74A 109.5 . . ?
Si10 C74 H74B 109.5 . . ?
Si10 C74 H74C 109.5 . . ?
H74A C74 H74B 109.5 . . ?
H74A C74 H74C 109.5 . . ?
H74B C74 H74C 109.5 . . ?
Si10 C72 H72A 109.5 . . ?
Si10 C72 H72B 109.5 . . ?
Si10 C72 H72C 109.5 . . ?
H72A C72 H72B 109.5 . . ?
H72A C72 H72C 109.5 . . ?
H72B C72 H72C 109.5 . . ?
C15 Si2 C22A 109.9(7) . . ?
C15 Si2 C20A 112.8(7) . . ?
C15 Si2 C21A 108.3(6) . . ?
C22A Si2 C20A 106.9(11) . . ?
C21A Si2 C22A 109.7(11) . . ?
C21A Si2 C20A 109.1(10) . . ?
C20B Si35 C15 107.4(7) . . ?
C21B Si35 C15 111.9(6) . . ?
C21B Si35 C20B 106.9(11) . . ?
C22B Si35 C15 108.7(9) . . ?
C22B Si35 C20B 114.1(13) . . ?
C22B Si35 C21B 107.9(11) . . ?
Si2 C22A H22D 109.5 . . ?
Si2 C22A H22E 109.5 . . ?
Si2 C22A H22F 109.5 . . ?
H22D C22A H22E 109.5 . . ?
H22D C22A H22F 109.5 . . ?
H22E C22A H22F 109.5 . . ?
Si2 C20A H20D 109.5 . . ?
Si2 C20A H20E 109.5 . . ?
Si2 C20A H20F 109.5 . . ?
H20D C20A H20E 109.5 . . ?
H20D C20A H20F 109.5 . . ?
H20E C20A H20F 109.5 . . ?
Si2 C21A H21D 109.5 . . ?
Si2 C21A H21E 109.5 . . ?
Si2 C21A H21F 109.5 . . ?
H21D C21A H21E 109.5 . . ?
H21D C21A H21F 109.5 . . ?
H21E C21A H21F 109.5 . . ?
O3 C49A C48A 109.5(13) . . ?
O3 C49A H49C 109.8 . . ?
O3 C49A H49D 109.8 . . ?
C48A C49A H49C 109.8 . . ?
C48A C49A H49D 109.8 . . ?
H49C C49A H49D 108.2 . . ?
O3 C50A H50C 108.1 . . ?
O3 C50A H50D 108.1 . . ?
O3 C50A C45A 116.7(18) . 2_756 ?
H50C C50A H50D 107.3 . . ?
C45A C50A H50C 108.1 2_756 . ?
C45A C50A H50D 108.1 2_756 . ?
O2 C47A C46 119.5(12) . . ?
O2 C47A H47C 107.4 . . ?
O2 C47A H47D 107.4 . . ?
C46 C47A H47C 107.4 . . ?
C46 C47A H47D 107.4 . . ?
H47C C47A H47D 107.0 . . ?
O2 C48B C49B 110.1(13) . . ?
O2 C48B H48C 109.6 . . ?
O2 C48B H48D 109.6 . . ?
C49B C48B H48C 109.6 . . ?
C49B C48B H48D 109.6 . . ?
H48C C48B H48D 108.2 . . ?
C46 O1A K1 119.4(14) . . ?
C46 O1A C45A 117(2) . . ?
C45A O1A K1 121.3(17) . . ?
C50A C45A H45C 109.2 2_756 . ?
C50A C45A H45D 109.2 2_756 . ?
O1A C45A C50A 112(2) . 2_756 ?
O1A C45A H45C 109.2 . . ?
O1A C45A H45D 109.2 . . ?
H45C C45A H45D 107.9 . . ?
C73A C72A H72D 120.0 . . ?
C73A C72A C71A 120.0 . . ?
C71A C72A H72D 120.0 . . ?
C72A C73A H73D 120.0 . . ?
C72A C73A C74A 120.0 . . ?
C74A C73A H73D 120.0 . . ?
C73A C74A H74D 120.0 . . ?
C73A C74A C69A 120.0 . . ?
C69A C74A H74D 120.0 . . ?
C74A C69A H69A 120.0 . . ?
C70A C69A C74A 120.0 . . ?
C70A C69A H69A 120.0 . . ?
C69A C70A H70A 120.0 . . ?
C69A C70A C71A 120.0 . . ?
C71A C70A H70A 120.0 . . ?
C72A C71A H71A 120.0 . . ?
C70A C71A C72A 120.0 . . ?
C70A C71A H71A 120.0 . . ?
C75B C76B H76B 120.0 . . ?
C75B C76B C77B 120.0 . . ?
C77B C76B H76B 120.0 . . ?
C76B C75B H75B 120.0 . . ?
C80B C75B C76B 120.0 . . ?
C80B C75B H75B 120.0 . . ?
C75B C80B H80B 120.0 . . ?
C79B C80B C75B 120.0 . . ?
C79B C80B H80B 120.0 . . ?
C80B C79B H79B 120.0 . . ?
C80B C79B C78B 120.0 . . ?
C78B C79B H79B 120.0 . . ?
C79B C78B H78B 120.0 . . ?
C77B C78B C79B 120.0 . . ?
C77B C78B H78B 120.0 . . ?
C76B C77B H77B 120.0 . . ?
C78B C77B C76B 120.0 . . ?
C78B C77B H77B 120.0 . . ?
C80A C75A H75A 120.0 . . ?
C80A C75A C76A 120.0 . . ?
C76A C75A H75A 120.0 . . ?
C75A C80A H80A 120.0 . . ?
C79A C80A C75A 120.0 . . ?
C79A C80A H80A 120.0 . . ?
C80A C79A H79A 120.0 . . ?
C78A C79A C80A 120.0 . . ?
C78A C79A H79A 120.0 . . ?
C79A C78A H78A 120.0 . . ?
C79A C78A C77A 120.0 . . ?
C77A C78A H78A 120.0 . . ?
C78A C77A H77A 120.0 . . ?
C76A C77A C78A 120.0 . . ?
C76A C77A H77A 120.0 . . ?
C75A C76A H76A 120.0 . . ?
C77A C76A C75A 120.0 . . ?
C77A C76A H76A 120.0 . . ?
C63 C68 H68 120.0 . . ?
C63 C68 C67 120.0 . . ?
C67 C68 H68 120.0 . . ?
C68 C63 H63 120.0 . . ?
C64 C63 C68 120.0 . . ?
C64 C63 H63 120.0 . . ?
C63 C64 H64 120.0 . . ?
C63 C64 C65 120.0 . . ?
C65 C64 H64 120.0 . . ?
C64 C65 H65 120.0 . . ?
C66 C65 C64 120.0 . . ?
C66 C65 H65 120.0 . . ?
C65 C66 H66 120.0 . . ?
C65 C66 C67 120.0 . . ?
C67 C66 H66 120.0 . . ?
C68 C67 H67 120.0 . . ?
C66 C67 C68 120.0 . . ?
C66 C67 H67 120.0 . . ?
C69B C74B H74E 120.0 . . ?
C69B C74B C73B 120.0 . . ?
C73B C74B H74E 120.0 . . ?
C74B C69B H69B 120.0 . . ?
C70B C69B C74B 120.0 . . ?
C70B C69B H69B 120.0 . . ?
C69B C70B H70B 120.0 . . ?
C69B C70B C71B 120.0 . . ?
C71B C70B H70B 120.0 . . ?
C70B C71B H71B 120.0 . . ?
C72B C71B C70B 120.0 . . ?
C72B C71B H71B 120.0 . . ?
C71B C72B H72E 120.0 . . ?
C73B C72B C71B 120.0 . . ?
C73B C72B H72E 120.0 . . ?
C74B C73B H73E 120.0 . . ?
C72B C73B C74B 120.0 . . ?
C72B C73B H73E 120.0 . . ?

loop_
_geom_bond_atom_site_label_1
_geom_bond_atom_site_label_2
_geom_bond_distance
_geom_bond_site_symmetry_2
_geom_bond_publ_flag
Nd1 As1 2.9367(7) . ?
Nd1 As2 3.0491(7) . ?
Nd1 As3 3.0232(7) . ?
Nd1 C2 2.809(5) . ?
Nd1 C1 2.840(5) . ?
Nd1 C12 2.854(5) . ?
Nd1 C5 2.802(5) . ?
Nd1 C14 2.789(5) . ?
Nd1 C13 2.808(5) . ?
Nd1 C16 2.826(5) . ?
Nd1 C15 2.808(5) . ?
Nd1 C3 2.789(5) . ?
Nd1 C4 2.801(5) . ?
Nd2 As1 3.0293(7) . ?
Nd2 As2 2.9311(7) . ?
Nd2 As3 3.0411(7) . ?
Nd2 C27 2.798(5) . ?
Nd2 C23 2.801(5) . ?
Nd2 C26 2.812(5) . ?
Nd2 C37 2.778(5) . ?
Nd2 C24 2.812(5) . ?
Nd2 C35 2.801(5) . ?
Nd2 C25 2.803(5) . ?
Nd2 C36 2.783(5) . ?
Nd2 C34 2.845(5) . ?
Nd2 C38 2.807(5) . ?
As1 As2 2.4388(8) . ?
As1 As3 2.4198(7) . ?
As2 As3 2.4228(8) . ?
K2 O6 2.809(4) 2_655 ?
K2 O6 2.809(4) . ?
K2 O4 2.762(4) 2_655 ?
K2 O4 2.762(4) . ?
K2 O5 2.778(4) . ?
K2 O5 2.778(4) 2_655 ?
K1 O2 2.767(4) 2_756 ?
K1 O2 2.767(4) . ?
K1 O3 2.766(4) 2_756 ?
K1 O3 2.766(4) . ?
K1 O1B 2.80(2) 2_756 ?
K1 O1B 2.80(2) . ?
K1 O1A 2.78(2) 2_756 ?
K1 O1A 2.78(2) . ?
Si8 C36 1.858(5) . ?
Si8 C44 1.857(6) . ?
Si8 C42 1.864(6) . ?
Si8 C43 1.860(6) . ?
Si7 C34 1.867(5) . ?
Si7 C40 1.874(6) . ?
Si7 C41 1.879(7) . ?
Si7 C39 1.845(7) . ?
Si5 C23 1.848(5) . ?
Si5 C29 1.863(6) . ?
Si5 C30 1.861(9) . ?
Si5 C28 1.852(8) . ?
Si6 C26 1.866(6) . ?
Si6 C32 1.854(8) . ?
Si6 C33 1.851(9) . ?
Si6 C31 1.849(8) . ?
Si1 C1 1.861(5) . ?
Si1 C8 1.864(7) . ?
Si1 C7 1.863(8) . ?
Si1 C6 1.886(7) . ?
Si3 C12 1.849(6) . ?
Si3 C17 1.850(7) . ?
Si3 C18 1.846(10) . ?
Si3 C19 1.868(8) . ?
O2 C48A 1.34(3) . ?
O2 C47B 1.341(19) . ?
O2 C47A 1.337(16) . ?
O2 C48B 1.44(2) . ?
O6 C56 1.423(7) . ?
O6 C55 1.414(7) . ?
O4 C52 1.430(7) . ?
O4 C51 1.412(7) . ?
O5 C53 1.437(6) . ?
O5 C54 1.420(7) . ?
O3 C49B 1.369(16) . ?
O3 C50B 1.39(2) . ?
O3 C49A 1.420(16) . ?
O3 C50A 1.36(2) . ?
C27 H27 0.9500 . ?
C27 C23 1.409(7) . ?
C27 C26 1.421(7) . ?
O1B C46 1.42(2) . ?
O1B C45B 1.27(4) . ?
C2 H2 0.9500 . ?
C2 C1 1.408(7) . ?
C2 C3 1.413(8) . ?
C1 C5 1.415(7) . ?
C23 C24 1.437(7) . ?
C26 C25 1.422(8) . ?
C37 H37 0.9500 . ?
C37 C36 1.432(7) . ?
C37 C38 1.390(7) . ?
C12 C13 1.423(7) . ?
C12 C16 1.420(8) . ?
C24 H24 0.9500 . ?
C24 C25 1.387(8) . ?
C35 H35 0.9500 . ?
C35 C36 1.412(7) . ?
C35 C34 1.405(7) . ?
C25 H25 0.9500 . ?
C5 H5 0.9500 . ?
C5 C4 1.398(7) . ?
C14 H14 0.9500 . ?
C14 C13 1.392(8) . ?
C14 C15 1.434(8) . ?
C13 H13 0.9500 . ?
C34 C38 1.421(7) . ?
C38 H38 0.9500 . ?
C16 H16 0.9500 . ?
C16 C15 1.413(8) . ?
C15 Si2 1.785(8) . ?
C15 Si35 1.944(8) . ?
C3 C4 1.414(8) . ?
C3 Si10 1.870(7) . ?
C3 Si9 1.876(7) . ?
C4 H4 0.9500 . ?
C44 H44A 0.9800 . ?
C44 H44B 0.9800 . ?
C44 H44C 0.9800 . ?
C53 H53A 0.9900 . ?
C53 H53B 0.9900 . ?
C53 C52 1.482(9) . ?
C48A H48A 0.9900 . ?
C48A H48B 0.9900 . ?
C48A C49A 1.47(3) . ?
C52 H52A 0.9900 . ?
C52 H52B 0.9900 . ?
C42 H42A 0.9800 . ?
C42 H42B 0.9800 . ?
C42 H42C 0.9800 . ?
C43 H43A 0.9800 . ?
C43 H43B 0.9800 . ?
C43 H43C 0.9800 . ?
C29 H29A 0.9800 . ?
C29 H29B 0.9800 . ?
C29 H29C 0.9800 . ?
C51 H51A 0.9900 . ?
C51 H51B 0.9900 . ?
C51 C56 1.490(9) 2_655 ?
C32 H32A 0.9800 . ?
C32 H32B 0.9800 . ?
C32 H32C 0.9800 . ?
C56 H56A 0.9900 . ?
C56 H56B 0.9900 . ?
C46 H46C 0.9900 . ?
C46 H46D 0.9900 . ?
C46 H46A 0.9900 . ?
C46 H46B 0.9900 . ?
C46 C47B 1.467(18) . ?
C46 C47A 1.404(19) . ?
C46 O1A 1.36(2) . ?
C55 H55A 0.9900 . ?
C55 H55B 0.9900 . ?
C55 C54 1.480(9) . ?
C8 H8A 0.9800 . ?
C8 H8B 0.9800 . ?
C8 H8C 0.9800 . ?
C40 H40A 0.9800 . ?
C40 H40B 0.9800 . ?
C40 H40C 0.9800 . ?
C7 H7A 0.9800 . ?
C7 H7B 0.9800 . ?
C7 H7C 0.9800 . ?
C17 H17A 0.9800 . ?
C17 H17B 0.9800 . ?
C17 H17C 0.9800 . ?
C58 H58 0.9500 . ?
C58 C57 1.350(15) . ?
C58 C59 1.335(15) . ?
C33 H33A 0.9800 . ?
C33 H33B 0.9800 . ?
C33 H33C 0.9800 . ?
C54 H54A 0.9900 . ?
C54 H54B 0.9900 . ?
C41 H41A 0.9800 . ?
C41 H41B 0.9800 . ?
C41 H41C 0.9800 . ?
C62 H62 0.9500 . ?
C62 C57 1.422(13) . ?
C62 C61 1.329(12) . ?
C39 H39A 0.9800 . ?
C39 H39B 0.9800 . ?
C39 H39C 0.9800 . ?
C30 H30A 0.9800 . ?
C30 H30B 0.9800 . ?
C30 H30C 0.9800 . ?
C57 H57 0.9500 . ?
C45B H45A 0.9900 . ?
C45B H45B 0.9900 . ?
C45B C50B 1.44(4) 2_756 ?
C28 H28A 0.9800 . ?
C28 H28B 0.9800 . ?
C28 H28C 0.9800 . ?
C61 H61 0.9500 . ?
C61 C60 1.375(12) . ?
C9 H9A 0.9800 . ?
C9 H9B 0.9800 . ?
C9 H9C 0.9800 . ?
C9 Si9 1.87(2) . ?
C59 H59 0.9500 . ?
C59 C60 1.356(13) . ?
C18 H18A 0.9800 . ?
C18 H18B 0.9800 . ?
C18 H18C 0.9800 . ?
C20B H20A 0.9800 . ?
C20B H20B 0.9800 . ?
C20B H20C 0.9800 . ?
C20B Si35 1.87(2) . ?
C60 H60 0.9500 . ?
C31 H31A 0.9800 . ?
C31 H31B 0.9800 . ?
C31 H31C 0.9800 . ?
C47B H47A 0.9900 . ?
C47B H47B 0.9900 . ?
C49B H49A 0.9900 . ?
C49B H49B 0.9900 . ?
C49B C48B 1.48(3) . ?
C6 H6A 0.9800 . ?
C6 H6B 0.9800 . ?
C6 H6C 0.9800 . ?
C50B H50A 0.9900 . ?
C50B H50B 0.9900 . ?
C10 H10A 0.9800 . ?
C10 H10B 0.9800 . ?
C10 H10C 0.9800 . ?
C10 Si9 1.893(18) . ?
C19 H19A 0.9800 . ?
C19 H19B 0.9800 . ?
C19 H19C 0.9800 . ?
C21B H21A 0.9800 . ?
C21B H21B 0.9800 . ?
C21B H21C 0.9800 . ?
C21B Si35 1.855(18) . ?
C11 H11A 0.9800 . ?
C11 H11B 0.9800 . ?
C11 H11C 0.9800 . ?
C11 Si9 1.860(16) . ?
C22B H22A 0.9800 . ?
C22B H22B 0.9800 . ?
C22B H22C 0.9800 . ?
C22B Si35 1.83(2) . ?
Si10 C73 1.865(14) . ?
Si10 C74 1.884(16) . ?
Si10 C72 1.81(2) . ?
C73 H73A 0.9800 . ?
C73 H73B 0.9800 . ?
C73 H73C 0.9800 . ?
C74 H74A 0.9800 . ?
C74 H74B 0.9800 . ?
C74 H74C 0.9800 . ?
C72 H72A 0.9800 . ?
C72 H72B 0.9800 . ?
C72 H72C 0.9800 . ?
Si2 C22A 1.848(18) . ?
Si2 C20A 1.88(2) . ?
Si2 C21A 1.827(18) . ?
C22A H22D 0.9800 . ?
C22A H22E 0.9800 . ?
C22A H22F 0.9800 . ?
C20A H20D 0.9800 . ?
C20A H20E 0.9800 . ?
C20A H20F 0.9800 . ?
C21A H21D 0.9800 . ?
C21A H21E 0.9800 . ?
C21A H21F 0.9800 . ?
C49A H49C 0.9900 . ?
C49A H49D 0.9900 . ?
C50A H50C 0.9900 . ?
C50A H50D 0.9900 . ?
C50A C45A 1.54(3) 2_756 ?
C47A H47C 0.9900 . ?
C47A H47D 0.9900 . ?
C48B H48C 0.9900 . ?
C48B H48D 0.9900 . ?
O1A C45A 1.44(4) . ?
C45A H45C 0.9900 . ?
C45A H45D 0.9900 . ?
C72A H72D 0.9500 . ?
C72A C73A 1.3900 . ?
C72A C71A 1.3900 . ?
C73A H73D 0.9500 . ?
C73A C74A 1.3900 . ?
C74A H74D 0.9500 . ?
C74A C69A 1.3900 . ?
C69A H69A 0.9500 . ?
C69A C70A 1.3900 . ?
C70A H70A 0.9500 . ?
C70A C71A 1.3900 . ?
C71A H71A 0.9500 . ?
C76B H76B 0.9500 . ?
C76B C75B 1.3900 . ?
C76B C77B 1.3900 . ?
C75B H75B 0.9500 . ?
C75B C80B 1.3900 . ?
C80B H80B 0.9500 . ?
C80B C79B 1.3900 . ?
C79B H79B 0.9500 . ?
C79B C78B 1.3900 . ?
C78B H78B 0.9500 . ?
C78B C77B 1.3900 . ?
C77B H77B 0.9500 . ?
C75A H75A 0.9500 . ?
C75A C80A 1.3900 . ?
C75A C76A 1.3900 . ?
C80A H80A 0.9500 . ?
C80A C79A 1.3900 . ?
C79A H79A 0.9500 . ?
C79A C78A 1.3900 . ?
C78A H78A 0.9500 . ?
C78A C77A 1.3900 . ?
C77A H77A 0.9500 . ?
C77A C76A 1.3900 . ?
C76A H76A 0.9500 . ?
C68 H68 0.9500 . ?
C68 C63 1.3900 . ?
C68 C67 1.3900 . ?
C63 H63 0.9500 . ?
C63 C64 1.3900 . ?
C64 H64 0.9500 . ?
C64 C65 1.3900 . ?
C65 H65 0.9500 . ?
C65 C66 1.3900 . ?
C66 H66 0.9500 . ?
C66 C67 1.3900 . ?
C67 H67 0.9500 . ?
C74B H74E 0.9500 . ?
C74B C69B 1.3900 . ?
C74B C73B 1.3900 . ?
C69B H69B 0.9500 . ?
C69B C70B 1.3900 . ?
C70B H70B 0.9500 . ?
C70B C71B 1.3900 . ?
C71B H71B 0.9500 . ?
C71B C72B 1.3900 . ?
C72B H72E 0.9500 . ?
C72B C73B 1.3900 . ?
C73B H73E 0.9500 . ?

loop_
_geom_torsion_atom_site_label_1
_geom_torsion_atom_site_label_2
_geom_torsion_atom_site_label_3
_geom_torsion_atom_site_label_4
_geom_torsion
_geom_torsion_site_symmetry_1
_geom_torsion_site_symmetry_2
_geom_torsion_site_symmetry_3
_geom_torsion_site_symmetry_4
_geom_torsion_publ_flag
Nd1 C2 C1 Si1 -123.2(4) . . . . ?
Nd1 C2 C1 C5 68.0(3) . . . . ?
Nd1 C2 C3 C4 -70.7(4) . . . . ?
Nd1 C2 C3 Si10 124.4(4) . . . . ?
Nd1 C2 C3 Si9 113.2(5) . . . . ?
Nd1 C1 C5 C4 69.4(3) . . . . ?
Nd1 C12 C13 C14 -68.4(4) . . . . ?
Nd1 C12 C16 C15 67.6(4) . . . . ?
Nd1 C5 C4 C3 68.0(4) . . . . ?
Nd1 C14 C13 C12 70.0(4) . . . . ?
Nd1 C14 C15 C16 -70.5(4) . . . . ?
Nd1 C14 C15 Si2 127.2(6) . . . . ?
Nd1 C14 C15 Si35 104.9(4) . . . . ?
Nd1 C16 C15 C14 69.2(4) . . . . ?
Nd1 C16 C15 Si2 -126.0(4) . . . . ?
Nd1 C16 C15 Si35 -105.6(5) . . . . ?
Nd1 C15 Si2 C22A 149.8(9) . . . . ?
Nd1 C15 Si2 C20A -90.9(9) . . . . ?
Nd1 C15 Si2 C21A 30.0(9) . . . . ?
Nd1 C3 C4 C5 -68.5(4) . . . . ?
Nd1 C3 Si10 C73 -83.2(7) . . . . ?
Nd1 C3 Si10 C74 160.6(8) . . . . ?
Nd1 C3 Si10 C72 37.3(8) . . . . ?
Nd1 C3 Si9 C9 52.0(7) . . . . ?
Nd1 C3 Si9 C10 -70.8(8) . . . . ?
Nd1 C3 Si9 C11 167.9(8) . . . . ?
Nd2 C27 C23 Si5 123.5(4) . . . . ?
Nd2 C27 C23 C24 -70.3(3) . . . . ?
Nd2 C27 C26 Si6 -120.4(4) . . . . ?
Nd2 C27 C26 C25 69.3(3) . . . . ?
Nd2 C23 C24 C25 -68.1(4) . . . . ?
Nd2 C26 C25 C24 69.3(4) . . . . ?
Nd2 C37 C36 Si8 -114.8(4) . . . . ?
Nd2 C37 C36 C35 70.8(3) . . . . ?
Nd2 C37 C38 C34 -69.6(3) . . . . ?
Nd2 C24 C25 C26 -69.1(4) . . . . ?
Nd2 C35 C36 Si8 115.5(4) . . . . ?
Nd2 C35 C36 C37 -69.9(3) . . . . ?
Nd2 C35 C34 Si7 -124.3(4) . . . . ?
Nd2 C35 C34 C38 68.0(3) . . . . ?
Nd2 C34 C38 C37 68.0(4) . . . . ?
K2 O6 C56 C51 47.2(6) . . . 2_655 ?
K2 O6 C55 C54 -47.0(6) . . . . ?
K2 O4 C52 C53 46.0(5) . . . . ?
K2 O4 C51 C56 -49.4(6) . . . 2_655 ?
K2 O5 C53 C52 50.0(5) . . . . ?
K2 O5 C54 C55 -48.9(6) . . . . ?
K1 O2 C48A C49A 42.9(16) . . . . ?
K1 O2 C47B C46 -38.5(15) . . . . ?
K1 O2 C47A C46 31.2(16) . . . . ?
K1 O2 C48B C49B -33.9(19) . . . . ?
K1 O3 C49B C48B -45.3(16) . . . . ?
K1 O3 C50B C45B 43.6(19) . . . 2_756 ?
K1 O3 C49A C48A 41.1(16) . . . . ?
K1 O3 C50A C45A -37(2) . . . 2_756 ?
K1 O1B C46 C47B -34.5(14) . . . . ?
K1 O1B C45B C50B -19(3) . . . 2_756 ?
K1 O1A C45A C50A 15(3) . . . 2_756 ?
Si7 C34 C38 Nd2 125.1(4) . . . . ?
Si7 C34 C38 C37 -166.9(4) . . . . ?
Si5 C23 C24 Nd2 -123.9(4) . . . . ?
Si5 C23 C24 C25 167.9(4) . . . . ?
Si6 C26 C25 Nd2 120.6(4) . . . . ?
Si6 C26 C25 C24 -170.2(4) . . . . ?
Si1 C1 C5 Nd1 123.1(4) . . . . ?
Si1 C1 C5 C4 -167.5(4) . . . . ?
Si3 C12 C13 Nd1 -124.6(4) . . . . ?
Si3 C12 C13 C14 167.0(4) . . . . ?
Si3 C12 C16 Nd1 124.8(4) . . . . ?
Si3 C12 C16 C15 -167.6(4) . . . . ?
O2 C48A C49A O3 -56.7(19) . . . . ?
O6 C55 C54 O5 63.6(7) . . . . ?
O5 C53 C52 O4 -63.9(6) . . . . ?
O3 C49B C48B O2 53(2) . . . . ?
C27 C23 C24 Nd2 70.1(3) . . . . ?
C27 C23 C24 C25 1.9(5) . . . . ?
C27 C26 C25 Nd2 -69.1(3) . . . . ?
C27 C26 C25 C24 0.1(6) . . . . ?
O1B C46 C47B O2 49.2(17) . . . . ?
C2 C1 C5 Nd1 -68.2(3) . . . . ?
C2 C1 C5 C4 1.2(5) . . . . ?
C2 C3 C4 Nd1 71.0(3) . . . . ?
C2 C3 C4 C5 2.5(6) . . . . ?
C2 C3 Si10 C73 -176.3(7) . . . . ?
C2 C3 Si10 C74 67.5(9) . . . . ?
C2 C3 Si10 C72 -55.8(8) . . . . ?
C2 C3 Si9 C9 -45.0(9) . . . . ?
C2 C3 Si9 C10 -167.8(8) . . . . ?
C2 C3 Si9 C11 70.9(10) . . . . ?
C1 C2 C3 Nd1 69.0(4) . . . . ?
C1 C2 C3 C4 -1.8(6) . . . . ?
C1 C2 C3 Si10 -166.6(4) . . . . ?
C1 C2 C3 Si9 -177.9(5) . . . . ?
C1 C5 C4 Nd1 -70.4(3) . . . . ?
C1 C5 C4 C3 -2.4(6) . . . . ?
C23 C27 C26 Nd2 -68.2(3) . . . . ?
C23 C27 C26 Si6 171.4(4) . . . . ?
C23 C27 C26 C25 1.1(5) . . . . ?
C23 C24 C25 Nd2 67.8(3) . . . . ?
C23 C24 C25 C26 -1.3(6) . . . . ?
C26 C27 C23 Nd2 68.4(3) . . . . ?
C26 C27 C23 Si5 -168.1(4) . . . . ?
C26 C27 C23 C24 -1.9(5) . . . . ?
C12 C16 C15 Nd1 -68.8(4) . . . . ?
C12 C16 C15 C14 0.4(6) . . . . ?
C12 C16 C15 Si2 165.2(4) . . . . ?
C12 C16 C15 Si35 -174.5(5) . . . . ?
C35 C34 C38 Nd2 -67.9(3) . . . . ?
C35 C34 C38 C37 0.1(5) . . . . ?
C14 C15 Si2 C22A 46.0(11) . . . . ?
C14 C15 Si2 C20A 165.2(10) . . . . ?
C14 C15 Si2 C21A -73.9(10) . . . . ?
C13 C12 C16 Nd1 -67.9(3) . . . . ?
C13 C12 C16 C15 -0.2(6) . . . . ?
C13 C14 C15 Nd1 70.1(4) . . . . ?
C13 C14 C15 C16 -0.4(6) . . . . ?
C13 C14 C15 Si2 -162.7(5) . . . . ?
C13 C14 C15 Si35 175.0(4) . . . . ?
C36 C37 C38 Nd2 69.1(3) . . . . ?
C36 C37 C38 C34 -0.5(6) . . . . ?
C36 C35 C34 Nd2 -67.6(3) . . . . ?
C36 C35 C34 Si7 168.1(4) . . . . ?
C36 C35 C34 C38 0.4(5) . . . . ?
C34 C35 C36 Nd2 69.3(3) . . . . ?
C34 C35 C36 Si8 -175.2(4) . . . . ?
C34 C35 C36 C37 -0.7(5) . . . . ?
C38 C37 C36 Nd2 -70.1(3) . . . . ?
C38 C37 C36 Si8 175.2(4) . . . . ?
C38 C37 C36 C35 0.7(5) . . . . ?
C16 C12 C13 Nd1 68.4(3) . . . . ?
C16 C12 C13 C14 0.0(6) . . . . ?
C16 C15 Si2 C22A -114.2(10) . . . . ?
C16 C15 Si2 C20A 5.0(10) . . . . ?
C16 C15 Si2 C21A 125.9(9) . . . . ?
C15 C14 C13 Nd1 -69.8(4) . . . . ?
C15 C14 C13 C12 0.2(6) . . . . ?
C3 C2 C1 Nd1 -67.6(4) . . . . ?
C3 C2 C1 Si1 169.2(4) . . . . ?
C3 C2 C1 C5 0.4(6) . . . . ?
C4 C3 Si10 C73 24.3(9) . . . . ?
C4 C3 Si10 C74 -91.9(10) . . . . ?
C4 C3 Si10 C72 144.8(8) . . . . ?
C4 C3 Si9 C9 139.3(7) . . . . ?
C4 C3 Si9 C10 16.5(9) . . . . ?
C4 C3 Si9 C11 -104.9(9) . . . . ?
C44 Si8 C36 Nd2 -75.7(3) . . . . ?
C44 Si8 C36 C37 17.1(5) . . . . ?
C44 Si8 C36 C35 -169.6(5) . . . . ?
C53 O5 C54 C55 179.3(5) . . . . ?
C48A O2 C47A C46 -149.4(14) . . . . ?
C52 O4 C51 C56 174.6(5) . . . 2_655 ?
C42 Si8 C36 Nd2 164.8(3) . . . . ?
C42 Si8 C36 C37 -102.4(5) . . . . ?
C42 Si8 C36 C35 70.8(5) . . . . ?
C43 Si8 C36 Nd2 46.4(3) . . . . ?
C43 Si8 C36 C37 139.3(5) . . . . ?
C43 Si8 C36 C35 -47.5(5) . . . . ?
C29 Si5 C23 Nd2 -163.8(3) . . . . ?
C29 Si5 C23 C27 98.5(5) . . . . ?
C29 Si5 C23 C24 -64.7(5) . . . . ?
C51 O4 C52 C53 -177.7(5) . . . . ?
C32 Si6 C26 Nd2 24.9(5) . . . . ?
C32 Si6 C26 C27 120.5(6) . . . . ?
C32 Si6 C26 C25 -71.2(6) . . . . ?
C56 O6 C55 C54 177.8(5) . . . . ?
C46 O1B C45B C50B 136(2) . . . 2_756 ?
C46 O1A C45A C50A -146.8(19) . . . 2_756 ?
C55 O6 C56 C51 -177.3(5) . . . 2_655 ?
C8 Si1 C1 Nd1 -80.5(4) . . . . ?
C8 Si1 C1 C2 16.2(6) . . . . ?
C8 Si1 C1 C5 -177.3(5) . . . . ?
C40 Si7 C34 Nd2 155.4(3) . . . . ?
C40 Si7 C34 C35 -109.0(5) . . . . ?
C40 Si7 C34 C38 55.6(5) . . . . ?
C7 Si1 C1 Nd1 41.1(4) . . . . ?
C7 Si1 C1 C2 137.8(5) . . . . ?
C7 Si1 C1 C5 -55.7(5) . . . . ?
C17 Si3 C12 Nd1 73.6(4) . . . . ?
C17 Si3 C12 C13 171.6(5) . . . . ?
C17 Si3 C12 C16 -24.0(6) . . . . ?
C58 C59 C60 C61 1.1(15) . . . . ?
C33 Si6 C26 Nd2 -96.1(4) . . . . ?
C33 Si6 C26 C27 -0.5(6) . . . . ?
C33 Si6 C26 C25 167.8(5) . . . . ?
C54 O5 C53 C52 -177.2(5) . . . . ?
C41 Si7 C34 Nd2 -86.6(4) . . . . ?
C41 Si7 C34 C35 9.0(5) . . . . ?
C41 Si7 C34 C38 173.7(5) . . . . ?
C62 C61 C60 C59 0.1(14) . . . . ?
C39 Si7 C34 Nd2 35.8(5) . . . . ?
C39 Si7 C34 C35 131.4(5) . . . . ?
C39 Si7 C34 C38 -63.9(6) . . . . ?
C30 Si5 C23 Nd2 79.0(4) . . . . ?
C30 Si5 C23 C27 -18.6(5) . . . . ?
C30 Si5 C23 C24 178.2(5) . . . . ?
C57 C58 C59 C60 -1.5(16) . . . . ?
C57 C62 C61 C60 -0.8(14) . . . . ?
C45B O1B C46 C47B 170.1(19) . . . . ?
C28 Si5 C23 Nd2 -44.6(5) . . . . ?
C28 Si5 C23 C27 -142.2(6) . . . . ?
C28 Si5 C23 C24 54.5(6) . . . . ?
C61 C62 C57 C58 0.4(14) . . . . ?
C59 C58 C57 C62 0.8(14) . . . . ?
C18 Si3 C12 Nd1 -49.1(6) . . . . ?
C18 Si3 C12 C13 48.8(7) . . . . ?
C18 Si3 C12 C16 -146.7(6) . . . . ?
C31 Si6 C26 Nd2 146.1(4) . . . . ?
C31 Si6 C26 C27 -118.3(6) . . . . ?
C31 Si6 C26 C25 50.0(6) . . . . ?
C47B O2 C48B C49B 133.7(17) . . . . ?
C49B O3 C50B C45B -174.4(15) . . . 2_756 ?
C6 Si1 C1 Nd1 161.5(4) . . . . ?
C6 Si1 C1 C2 -101.8(6) . . . . ?
C6 Si1 C1 C5 64.7(6) . . . . ?
C50B O3 C49B C48B 172.5(14) . . . . ?
C19 Si3 C12 Nd1 -169.4(4) . . . . ?
C19 Si3 C12 C13 -71.4(6) . . . . ?
C19 Si3 C12 C16 93.1(6) . . . . ?
Si10 C3 C4 Nd1 -127.9(6) . . . . ?
Si10 C3 C4 C5 163.6(5) . . . . ?
Si9 C3 C4 Nd1 -112.1(4) . . . . ?
Si9 C3 C4 C5 179.4(4) . . . . ?
C49A O3 C50A C45A 173.8(16) . . . 2_756 ?
C50A O3 C49A C48A -168.9(16) . . . . ?
C47A O2 C48A C49A -136.5(17) . . . . ?
C47A C46 O1A K1 31.6(13) . . . . ?
C47A C46 O1A C45A -166.2(15) . . . . ?
C48B O2 C47B C46 153.8(12) . . . . ?
O1A C46 C47A O2 -42.1(17) . . . . ?
C72A C73A C74A C69A 0.0 . . . . ?
C73A C72A C71A C70A 0.0 . . . . ?
C73A C74A C69A C70A 0.0 . . . . ?
C74A C69A C70A C71A 0.0 . . . . ?
C69A C70A C71A C72A 0.0 . . . . ?
C71A C72A C73A C74A 0.0 . . . . ?
C76B C75B C80B C79B 0.0 . . . . ?
C75B C76B C77B C78B 0.0 . . . . ?
C75B C80B C79B C78B 0.0 . . . . ?
C80B C79B C78B C77B 0.0 . . . . ?
C79B C78B C77B C76B 0.0 . . . . ?
C77B C76B C75B C80B 0.0 . . . . ?
C75A C80A C79A C78A 0.0 . . . . ?
C80A C75A C76A C77A 0.0 . . . . ?
C80A C79A C78A C77A 0.0 . . . . ?
C79A C78A C77A C76A 0.0 . . . . ?
C78A C77A C76A C75A 0.0 . . . . ?
C76A C75A C80A C79A 0.0 . . . . ?
C68 C63 C64 C65 0.0 . . . . ?
C63 C68 C67 C66 0.0 . . . . ?
C63 C64 C65 C66 0.0 . . . . ?
C64 C65 C66 C67 0.0 . . . . ?
C65 C66 C67 C68 0.0 . . . . ?
C67 C68 C63 C64 0.0 . . . . ?
C74B C69B C70B C71B 0.0 . . . . ?
C69B C74B C73B C72B 0.0 . . . . ?
C69B C70B C71B C72B 0.0 . . . . ?
C70B C71B C72B C73B 0.0 . . . . ?
C71B C72B C73B C74B 0.0 . . . . ?
C73B C74B C69B C70B 0.0 . . . . ?
